data_1560267
loop_
_publ_author_name
'Lin, Xinzhang'
'Sun, Keju'
'Fu, Xuemei'
'Ren, Xiuqing'
'Yang, Yang'
'Liu, Chao'
'Huang, Jiahui'

_publ_section_title
;
 Correlating Kernel--Shell Structures with Optical Properties of Pt1Ag24
 and Pt1Ag14 Nanoclusters
;
_journal_issue 3
_journal_name_full 'The Journal of Physical Chemistry C'
_journal_page_first 2194
_journal_page_last 2201
_journal_paper_doi 10.1021/acs.jpcc.0c10481
_journal_volume 125
_journal_year 2021
_chemical_formula_moiety 'C180 H138 Ag14 Cl6 F6 P8 Pt S6'
_chemical_formula_sum 'C180 H138 Ag14 Cl6 F6 P8 Pt S6'
_chemical_formula_weight 4772.98
_space_group_crystal_system monoclinic
_space_group_IT_number 15
_space_group_name_Hall '-C 2yc'
_space_group_name_H-M_alt 'C 1 2/c 1'
_atom_sites_solution_hydrogens geom
_atom_sites_solution_primary dual
_audit_creation_date 2019-11-28
_audit_creation_method
;
Olex2 1.2
(compiled 2018.05.29 svn.r3508 for OlexSys, GUI svn.r5506)
;
_cell_angle_alpha 90
_cell_angle_beta 127.84(3)
_cell_angle_gamma 90
_cell_formula_units_Z 8
_cell_length_a 48.002(10)
_cell_length_b 35.012(7)
_cell_length_c 30.277(6)
_cell_measurement_reflns_used 317288
_cell_measurement_temperature 100
_cell_measurement_theta_max 29.781
_cell_measurement_theta_min 0.444
_cell_volume 40185(2)
_computing_molecular_graphics 'Olex2 (Dolomanov et al., 2009)'
_computing_publication_material 'Olex2 (Dolomanov et al., 2009)'
_computing_structure_refinement 'ShelXL (Sheldrick, 2015)'
_computing_structure_solution 'ShelXT (Sheldrick, 2015)'
_diffrn_ambient_temperature 100
_diffrn_measured_fraction_theta_full 0.999
_diffrn_measured_fraction_theta_max 0.998
_diffrn_measurement_device_type 'Bruker APEX-II CCD'
_diffrn_measurement_method '\f and \w scans'
_diffrn_radiation_type synchrotron
_diffrn_radiation_wavelength 0.77484
_diffrn_reflns_av_R_equivalents 0.026
_diffrn_reflns_av_unetI/netI 0.0216
_diffrn_reflns_Laue_measured_fraction_full 0.999
_diffrn_reflns_Laue_measured_fraction_max 0.998
_diffrn_reflns_number 44397
_diffrn_reflns_point_group_measured_fraction_full 0.999
_diffrn_reflns_point_group_measured_fraction_max 0.998
_diffrn_reflns_theta_full 27.242
_diffrn_reflns_theta_max 27.134
_diffrn_reflns_theta_min 1.551
_diffrn_standards_number 0
_exptl_absorpt_coefficient_mu 2.278
_exptl_absorpt_correction_type none
_exptl_crystal_colour red
_exptl_crystal_colour_primary red
_exptl_crystal_density_diffrn 1.578
_exptl_crystal_description block
_exptl_crystal_F_000 18608
_exptl_crystal_size_max 0.13
_exptl_crystal_size_mid 0.11
_exptl_crystal_size_min 0.1
_refine_diff_density_max 0.995
_refine_diff_density_min -1.810
_refine_diff_density_rms 0.243
_refine_ls_extinction_method none
_refine_ls_goodness_of_fit_ref 1.029
_refine_ls_hydrogen_treatment constr
_refine_ls_matrix_type full
_refine_ls_number_parameters 1822
_refine_ls_number_reflns 44397
_refine_ls_number_restraints 0
_refine_ls_restrained_S_all 1.029
_refine_ls_R_factor_all 0.0661
_refine_ls_R_factor_gt 0.0621
_refine_ls_shift/su_max 0.003
_refine_ls_shift/su_mean 0.000
_refine_ls_structure_factor_coef Fsqd
_refine_ls_weighting_details 'w=1/[\s^2^(Fo^2^)+(0.1387P)^2^+214.5885P] where P=(Fo^2^+2Fc^2^)/3'
_refine_ls_weighting_scheme calc
_refine_ls_wR_factor_gt 0.1757
_refine_ls_wR_factor_ref 0.1812
_reflns_Friedel_coverage 0.000
_reflns_number_gt 40184
_reflns_number_total 44397
_reflns_threshold_expression 'I > 2\s(I)'
_cod_data_source_file jp0c10481_si_003.cif
_cod_data_source_block lxz191128d_sq
_cod_original_cell_volume 40185(19)
_cod_database_code 1560267
_shelx_shelxl_version_number 2018/3
_shelx_space_group_comment
;
The symmetry employed for this shelxl refinement is uniquely defined
by the following loop, which should always be used as a source of
symmetry information in preference to the above space-group names.
They are only intended as comments.
;
_shelx_estimated_absorpt_t_max 0.804
_shelx_estimated_absorpt_t_min 0.756
_olex2_refinement_description
;
1. Fixed Uiso
 At 1.2 times of:
  All C(H) groups
2.a Aromatic/amide H refined with riding coordinates:
 C3(H3), C11(H11), C12(H12), C13(H13), C14(H14), C15(H15), C18(H18), C19(H19),
 C20(H20), C21(H21), C22(H22), C24(H24), C25(H25), C26(H26), C27(H27), C28(H28),
  C30(H30), C31(H31), C32(H32), C33(H33), C34(H34), C36(H36), C37(H37),
 C40(H40), C41(H41), C42(H42), C43(H43), C44(H44), C46(H46), C47(H47), C48(H48),
  C49(H49), C50(H50), C51(H51), C54(H54), C55(H55), C56(H56), C57(H57),
 C58(H58), C61(H61), C63(H63), C65(H65), C66(H66), C68(H68), C70(H70), C71(H71),
  C72(H72), C74(H74), C75(H75), C77(H77), C80(H80), C81(H81), C82(H82),
 C83(H83), C84(H84), C85(H85), C86(H86), C87(H87), C88(H88), C89(H89), C90(H90),
  C92(H92), C93(H93), C94(H94), C95(H95), C96(H96), C97(H97), C98(H98),
 C99(H99), C100(H100), C101(H101), C102(H102), C104(H104), C105(H105),
 C106(H106), C107(H107), C108(H108), C110(H110), C112(H112), C113(H113),
 C114(H114), C115(H115), C117(H117), C118(H118), C120(H120), C121(H121),
 C122(H122), C123(H123), C125(H125), C126(H126), C127(H127), C128(H128),
 C129(H129), C130(H130), C131(H131), C132(H132), C133(H133), C134(H134),
 C135(H135), C136(H136), C137(H137), C138(H138), C139(H139), C141(H141),
 C142(H142), C143(H143), C144(H144), C146(H146), C147(H147), C149(H149),
 C150(H150), C151(H151), C152(H152), C153(H153), C154(H154), C155(H155),
 C156(H156), C157(H157), C158(H158), C159(H159), C161(H161), C162(H162),
 C163(H163), C164(H164), C165(H165), C166(H166), C167(H167), C168(H168),
 C169(H169), C170(H170), C171(H171), C172(H172), C173(H173), C174(H174),
 C175(H175), C177(H177), C178(H178), C180(H180)
2.b Fitted hexagon refined as free rotating group:
 C10(C11,C12,C13,C14,C15), C17(C18,C19,C20,C21,C22), C23(C24,C25,C26,C27,C28),
 C29(C30,C31,C32,C33,C34), C39(C40,C41,C42,C43,C44), C53(C54,C55,C56,C57,C58),
 C64(C65,C66,C67,C68,C69), C73(C74,C75,C76,C77,C78), C79(C80,C81,C82,C83,C84),
 C103(C104,C105,C106,C107,C108), C110(C111,C112,C113,C114,C115), C124(C125,C126,
 C127,C128,C129), C137(C138,C139,C140,C141,C142), C173(C174,C175,C176,C177,C178)
;
_platon_squeeze_void_probe_radius 1.20
_olex2_submission_special_instructions 'No special instructions were received'

loop_
_space_group_symop_operation_xyz
'x, y, z'
'-x, y, -z+1/2'
'x+1/2, y+1/2, z'
'-x+1/2, y+1/2, -z+1/2'
'-x, -y, -z'
'x, -y, z-1/2'
'-x+1/2, -y+1/2, -z'
'x+1/2, -y+1/2, z-1/2'

loop_
_atom_site_label
_atom_site_type_symbol
_atom_site_fract_x
_atom_site_fract_y
_atom_site_fract_z
_atom_site_U_iso_or_equiv
_atom_site_adp_type
_atom_site_occupancy
_atom_site_site_symmetry_order
_atom_site_calc_flag
_atom_site_refinement_flags_posn
_atom_site_refinement_flags_adp
_atom_site_refinement_flags_occupancy
_atom_site_disorder_assembly
_atom_site_disorder_group
Pt1 Pt 0.71593(2) 0.37477(2) 0.71398(2) 0.01624(6) Uani 1 1 d . . . . .
Ag0A Ag 0.72346(2) 0.33433(2) 0.64430(2) 0.02133(8) Uani 1 1 d . . . . .
Ag1A Ag 0.66550(2) 0.43165(2) 0.66510(2) 0.02298(8) Uani 1 1 d . . . . .
Ag4 Ag 0.77719(2) 0.39115(2) 0.81924(2) 0.02316(8) Uani 1 1 d . . . . .
Ag5 Ag 0.76759(2) 0.31963(2) 0.76305(2) 0.02125(8) Uani 1 1 d . . . . .
Ag6 Ag 0.69238(2) 0.30074(2) 0.69332(2) 0.02270(8) Uani 1 1 d . . . . .
Ag7 Ag 0.70690(2) 0.41339(2) 0.78237(2) 0.02305(8) Uani 1 1 d . . . . .
Ag8 Ag 0.74035(2) 0.44926(2) 0.73759(2) 0.02325(9) Uani 1 1 d . . . . .
Ag9 Ag 0.72751(2) 0.33435(2) 0.80260(2) 0.02242(8) Uani 1 1 d . . . . .
Ag10 Ag 0.65429(2) 0.35910(2) 0.60851(2) 0.02365(9) Uani 1 1 d . . . . .
Ag11 Ag 0.77542(2) 0.39145(2) 0.72231(2) 0.02304(8) Uani 1 1 d . . . . .
Ag12 Ag 0.70579(2) 0.41484(2) 0.62707(2) 0.02221(8) Uani 1 1 d . . . . .
Ag1 Ag 0.65536(2) 0.35905(2) 0.70330(2) 0.02474(9) Uani 1 1 d . . . . .
Ag2 Ag 0.60279(2) 0.29292(2) 0.60674(2) 0.03737(11) Uani 1 1 d . . . . .
Ag3 Ag 0.83031(2) 0.45435(2) 0.82235(2) 0.03804(11) Uani 1 1 d . . . . .
Cl1 Cl 0.79639(5) 0.59352(4) 0.77582(8) 0.0481(4) Uani 1 1 d . . . . .
Cl2 Cl 0.63337(6) 0.15716(5) 0.62727(9) 0.0582(5) Uani 1 1 d . . . . .
Cl3 Cl 0.90229(6) 0.41409(7) 0.75988(12) 0.0727(6) Uani 1 1 d . . . . .
Cl4 Cl 0.89049(7) 0.43853(8) 1.02895(9) 0.0849(8) Uani 1 1 d . . . . .
Cl5 Cl 0.52608(5) 0.34722(8) 0.40296(8) 0.0767(7) Uani 1 1 d . . . . .
Cl6 Cl 0.53788(7) 0.32356(9) 0.68822(14) 0.0891(8) Uani 1 1 d . . . . .
S1 S 0.77800(4) 0.50438(4) 0.76017(6) 0.0291(3) Uani 1 1 d . . . . .
S2 S 0.82734(4) 0.42453(4) 0.89989(6) 0.0325(3) Uani 1 1 d . . . . .
S3 S 0.83522(4) 0.40760(4) 0.75833(6) 0.0337(3) Uani 1 1 d . . . . .
S4 S 0.65614(4) 0.24466(4) 0.64908(6) 0.0310(3) Uani 1 1 d . . . . .
S5 S 0.59271(4) 0.34358(4) 0.53289(6) 0.0320(3) Uani 1 1 d . . . . .
S6 S 0.60379(4) 0.32843(5) 0.68593(7) 0.0369(3) Uani 1 1 d . . . . .
P1 P 0.81065(4) 0.26741(4) 0.80058(6) 0.0256(3) Uani 1 1 d . . . . .
P2 P 0.73348(4) 0.29746(4) 0.58624(6) 0.0276(3) Uani 1 1 d . . . . .
P3 P 0.62378(4) 0.48528(4) 0.61702(6) 0.0305(3) Uani 1 1 d . . . . .
P4 P 0.69822(4) 0.45212(4) 0.55178(6) 0.0276(3) Uani 1 1 d . . . . .
P5 P 0.69791(4) 0.44416(4) 0.84469(6) 0.0301(3) Uani 1 1 d . . . . .
P6 P 0.73906(4) 0.29906(4) 0.88292(6) 0.0284(3) Uani 1 1 d . . . . .
P7 P 0.88799(4) 0.49141(5) 0.87679(8) 0.0460(4) Uani 1 1 d . . . . .
P8 P 0.54950(4) 0.24846(5) 0.55835(7) 0.0414(4) Uani 1 1 d . . . . .
F1 F 0.84830(17) 0.52972(17) 0.6372(2) 0.0876(18) Uani 1 1 d . . . . .
F2 F 0.63298(19) 0.16031(19) 0.7930(3) 0.099(2) Uani 1 1 d . . . . .
F3 F 0.80336(17) 0.59213(15) 0.9480(2) 0.0804(17) Uani 1 1 d . . . . .
F4 F 0.5862(2) 0.2510(2) 0.3638(3) 0.116(3) Uani 1 1 d . . . . .
F5 F 0.95272(17) 0.3246(2) 1.0265(3) 0.132(3) Uani 1 1 d . . . . .
F6 F 0.47340(16) 0.4184(2) 0.5298(4) 0.137(3) Uani 1 1 d . . . . .
C1 C 0.79335(15) 0.22780(15) 0.7518(2) 0.0304(11) Uani 1 1 d . . . . .
C2 C 0.85328(15) 0.27775(15) 0.8171(2) 0.0305(11) Uani 1 1 d . . . . .
C3 C 0.86779(18) 0.3632(2) 0.9121(3) 0.0477(16) Uani 1 1 d . . . . .
H3 H 0.850249 0.358395 0.874292 0.057 Uiso 1 1 calc R . . . .
C4 C 0.83784(16) 0.44314(18) 0.7199(3) 0.0355(12) Uani 1 1 d . . . . .
C5 C 0.78357(15) 0.53083(15) 0.8143(2) 0.0318(11) Uani 1 1 d . . . . .
C6 C 0.73586(14) 0.44706(17) 0.5513(2) 0.0297(11) Uani 1 1 d . . . . .
C7 C 0.71129(15) 0.25108(15) 0.5611(2) 0.0298(11) Uani 1 1 d . . . . .
C8 C 0.64976(15) 0.21970(16) 0.6929(3) 0.0357(12) Uani 1 1 d . . . . .
C9 C 0.73573(16) 0.24732(17) 0.8751(2) 0.0330(12) Uani 1 1 d . . . . .
C10 C 0.82412(12) 0.24423(11) 0.86506(14) 0.0331(12) Uani 1 1 d . . . . .
C11 C 0.83349(13) 0.26788(10) 0.90912(18) 0.0446(15) Uani 1 1 d G . . . .
H11 H 0.830621 0.294179 0.903913 0.053 Uiso 1 1 calc R . . . .
C12 C 0.84713(15) 0.25223(16) 0.96097(15) 0.070(3) Uani 1 1 d G . . . .
H12 H 0.853397 0.268059 0.990454 0.084 Uiso 1 1 calc R . . . .
C13 C 0.85142(16) 0.21293(17) 0.96876(16) 0.076(3) Uani 1 1 d G . . . .
H13 H 0.860547 0.202458 1.003450 0.091 Uiso 1 1 calc R . . . .
C14 C 0.84205(16) 0.18927(11) 0.9247(2) 0.066(2) Uani 1 1 d G . . . .
H14 H 0.844921 0.162977 0.929906 0.079 Uiso 1 1 calc R . . . .
C15 C 0.82841(13) 0.20492(10) 0.87285(17) 0.0481(16) Uani 1 1 d G . . . .
H15 H 0.822144 0.189096 0.843365 0.058 Uiso 1 1 calc R . . . .
C16 C 0.86435(15) 0.39424(17) 0.9368(2) 0.0342(12) Uani 1 1 d . . . . .
C17 C 0.70689(10) 0.30997(13) 0.89498(16) 0.0339(12) Uani 1 1 d . . . . .
C18 C 0.67152(11) 0.30770(16) 0.84876(14) 0.0549(18) Uani 1 1 d G . . . .
H18 H 0.665296 0.302361 0.813641 0.066 Uiso 1 1 calc R . . . .
C19 C 0.64546(9) 0.31340(18) 0.85502(19) 0.067(2) Uani 1 1 d G . . . .
H19 H 0.621796 0.311879 0.824097 0.081 Uiso 1 1 calc R . . . .
C20 C 0.65476(12) 0.32138(18) 0.9075(2) 0.068(2) Uani 1 1 d G . . . .
H20 H 0.637327 0.325192 0.911702 0.082 Uiso 1 1 calc R . . . .
C21 C 0.69013(14) 0.32365(17) 0.95374(17) 0.064(2) Uani 1 1 d G . . . .
H21 H 0.696358 0.328987 0.988853 0.077 Uiso 1 1 calc R . . . .
C22 C 0.71619(10) 0.31795(15) 0.94747(14) 0.0482(16) Uani 1 1 d G . . . .
H22 H 0.739858 0.319470 0.978399 0.058 Uiso 1 1 calc R . . . .
C23 C 0.59882(11) 0.48564(13) 0.54121(14) 0.0388(13) Uani 1 1 d . . . . .
C24 C 0.57842(13) 0.45353(12) 0.5126(2) 0.0557(18) Uani 1 1 d G . . . .
H24 H 0.578898 0.432810 0.532224 0.067 Uiso 1 1 calc R . . . .
C25 C 0.55733(13) 0.45240(16) 0.4545(2) 0.069(2) Uani 1 1 d G . . . .
H25 H 0.543683 0.430925 0.435343 0.083 Uiso 1 1 calc R . . . .
C26 C 0.55662(15) 0.4834(2) 0.42512(14) 0.083(3) Uani 1 1 d G . . . .
H26 H 0.542502 0.482621 0.386282 0.100 Uiso 1 1 calc R . . . .
C27 C 0.57701(17) 0.51548(17) 0.4538(2) 0.085(3) Uani 1 1 d G . . . .
H27 H 0.576536 0.536202 0.434102 0.102 Uiso 1 1 calc R . . . .
C28 C 0.59811(14) 0.51661(12) 0.5118(2) 0.0578(19) Uani 1 1 d G . . . .
H28 H 0.611751 0.538087 0.530983 0.069 Uiso 1 1 calc R . . . .
C29 C 0.73147(10) 0.43254(13) 0.91845(13) 0.0358(12) Uani 1 1 d . . . . .
C30 C 0.76630(11) 0.43817(13) 0.93954(17) 0.0481(16) Uani 1 1 d G . . . .
H30 H 0.771395 0.446494 0.916036 0.058 Uiso 1 1 calc R . . . .
C31 C 0.79350(9) 0.43134(15) 0.99575(19) 0.0578(19) Uani 1 1 d G . . . .
H31 H 0.816809 0.435100 1.009851 0.069 Uiso 1 1 calc R . . . .
C32 C 0.78588(12) 0.41889(15) 1.03087(13) 0.060(2) Uani 1 1 d G . . . .
H32 H 0.804089 0.414323 1.068477 0.072 Uiso 1 1 calc R . . . .
C33 C 0.75105(14) 0.41327(15) 1.00979(18) 0.063(2) Uani 1 1 d G . . . .
H33 H 0.745955 0.404939 1.033288 0.075 Uiso 1 1 calc R . . . .
C34 C 0.72384(10) 0.42009(14) 0.95358(19) 0.0508(17) Uani 1 1 d G . . . .
H34 H 0.700541 0.416334 0.939473 0.061 Uiso 1 1 calc R . . . .
C35 C 0.71706(16) 0.32019(15) 0.5197(2) 0.0311(11) Uani 1 1 d . . . . .
C36 C 0.69787(17) 0.23518(17) 0.5864(3) 0.0362(12) Uani 1 1 d . . . . .
H36 H 0.701450 0.247235 0.616909 0.043 Uiso 1 1 calc R . . . .
C37 C 0.81207(17) 0.4710(2) 0.6891(3) 0.0423(14) Uani 1 1 d . . . . .
H37 H 0.791949 0.470060 0.687080 0.051 Uiso 1 1 calc R . . . .
C38 C 0.77989(16) 0.28907(17) 0.6188(2) 0.0331(12) Uani 1 1 d . . . . .
C39 C 0.69974(12) 0.49595(8) 0.84346(16) 0.0322(11) Uani 1 1 d . . . . .
C40 C 0.71281(12) 0.51780(11) 0.89083(13) 0.0414(14) Uani 1 1 d G . . . .
H40 H 0.721993 0.505907 0.924703 0.050 Uiso 1 1 calc R . . . .
C41 C 0.71217(14) 0.55743(10) 0.88758(17) 0.0502(17) Uani 1 1 d G . . . .
H41 H 0.720919 0.572051 0.919278 0.060 Uiso 1 1 calc R . . . .
C42 C 0.69845(17) 0.57521(8) 0.8370(2) 0.062(2) Uani 1 1 d G . . . .
H42 H 0.698020 0.601724 0.834780 0.074 Uiso 1 1 calc R . . . .
C43 C 0.68537(17) 0.55336(12) 0.78958(17) 0.076(3) Uani 1 1 d G . . . .
H43 H 0.676194 0.565254 0.755708 0.092 Uiso 1 1 calc R . . . .
C44 C 0.68602(14) 0.51373(11) 0.79283(14) 0.0536(19) Uani 1 1 d G . . . .
H44 H 0.677268 0.499109 0.761132 0.064 Uiso 1 1 calc R . . . .
C45 C 0.79344(16) 0.56970(16) 0.8236(3) 0.0352(12) Uani 1 1 d . . . . .
C46 C 0.7421(2) 0.23023(19) 0.8411(3) 0.0433(15) Uani 1 1 d . . . . .
H46 H 0.747874 0.245231 0.822440 0.052 Uiso 1 1 calc R . . . .
C47 C 0.76092(18) 0.21229(18) 0.7345(3) 0.0399(13) Uani 1 1 d . . . . .
H47 H 0.748742 0.223774 0.745822 0.048 Uiso 1 1 calc R . . . .
C48 C 0.65274(18) 0.2375(2) 0.7371(3) 0.0443(15) Uani 1 1 d . . . . .
H48 H 0.659126 0.263130 0.744423 0.053 Uiso 1 1 calc R . . . .
C49 C 0.78089(17) 0.51418(18) 0.8540(3) 0.0393(13) Uani 1 1 d . . . . .
H49 H 0.774961 0.488467 0.850298 0.047 Uiso 1 1 calc R . . . .
C50 C 0.80275(19) 0.3194(2) 0.6486(3) 0.0452(15) Uani 1 1 d . . . . .
H50 H 0.794696 0.341370 0.654789 0.054 Uiso 1 1 calc R . . . .
C51 C 0.85740(17) 0.3119(2) 0.7982(3) 0.0448(15) Uani 1 1 d . . . . .
H51 H 0.838439 0.328524 0.776707 0.054 Uiso 1 1 calc R . . . .
C52 C 0.69454(17) 0.50376(17) 0.5537(2) 0.0341(12) Uani 1 1 d . . . . .
C53 C 0.78183(9) 0.30672(11) 0.95123(13) 0.0344(12) Uani 1 1 d . . . . .
C54 C 0.80055(12) 0.33943(11) 0.95814(16) 0.0458(15) Uani 1 1 d G . . . .
H54 H 0.791772 0.355897 0.928149 0.055 Uiso 1 1 calc R . . . .
C55 C 0.83239(12) 0.34752(12) 1.0099(2) 0.062(2) Uani 1 1 d G . . . .
H55 H 0.844916 0.369405 1.014477 0.074 Uiso 1 1 calc R . . . .
C56 C 0.84551(10) 0.32291(15) 1.05468(15) 0.059(2) Uani 1 1 d G . . . .
H56 H 0.866811 0.328328 1.089284 0.071 Uiso 1 1 calc R . . . .
C57 C 0.82679(12) 0.29021(14) 1.04778(14) 0.0554(19) Uani 1 1 d G . . . .
H57 H 0.835563 0.273741 1.077764 0.066 Uiso 1 1 calc R . . . .
C58 C 0.79495(11) 0.28211(11) 0.99605(16) 0.0428(14) Uani 1 1 d G . . . .
H58 H 0.782419 0.260232 0.991436 0.051 Uiso 1 1 calc R . . . .
C59 C 0.65569(17) 0.43579(18) 0.8313(3) 0.0370(13) Uani 1 1 d . . . . .
C60 C 0.89348(19) 0.52900(19) 0.9233(3) 0.0497(17) Uani 1 1 d . . . . .
C61 C 0.6881(2) 0.3511(2) 0.4160(3) 0.0540(19) Uani 1 1 d . . . . .
H61 H 0.678125 0.361230 0.380839 0.065 Uiso 1 1 calc R . . . .
C62 C 0.66049(16) 0.43860(17) 0.4813(2) 0.0341(12) Uani 1 1 d . . . . .
C63 C 0.77521(18) 0.4712(2) 0.5330(3) 0.0433(14) Uani 1 1 d . . . . .
H63 H 0.782275 0.490748 0.521108 0.052 Uiso 1 1 calc R . . . .
C64 C 0.56521(10) 0.35798(14) 0.6410(2) 0.0449(15) Uani 1 1 d . . . . .
C65 C 0.56248(12) 0.38264(15) 0.6026(2) 0.0521(17) Uani 1 1 d G . . . .
H65 H 0.581448 0.385659 0.601833 0.062 Uiso 1 1 calc R . . . .
C66 C 0.53141(15) 0.40279(16) 0.5652(2) 0.073(3) Uani 1 1 d G . . . .
H66 H 0.529586 0.419285 0.539431 0.087 Uiso 1 1 calc R . . . .
C67 C 0.50306(12) 0.3983(2) 0.5662(3) 0.097(4) Uani 1 1 d G . . . .
C68 C 0.50579(12) 0.3736(2) 0.6047(3) 0.089(4) Uani 1 1 d G . . . .
H68 H 0.486823 0.370591 0.605436 0.107 Uiso 1 1 calc R . . . .
C69 C 0.53686(14) 0.35346(17) 0.6421(2) 0.067(2) Uani 1 1 d G . . . .
C70 C 0.78663(19) 0.53428(19) 0.8978(3) 0.0443(15) Uani 1 1 d . . . . .
H70 H 0.783970 0.522834 0.922731 0.053 Uiso 1 1 calc R . . . .
C71 C 0.80990(18) 0.21236(19) 0.7320(3) 0.0421(14) Uani 1 1 d . . . . .
H71 H 0.830770 0.223120 0.741965 0.051 Uiso 1 1 calc R . . . .
C72 C 0.72552(18) 0.22385(18) 0.9008(3) 0.0408(14) Uani 1 1 d . . . . .
H72 H 0.720038 0.234871 0.922549 0.049 Uiso 1 1 calc R . . . .
C73 C 0.59047(11) 0.31540(12) 0.48149(14) 0.0370(13) Uani 1 1 d . . . . .
C74 C 0.61806(10) 0.29107(13) 0.49721(14) 0.0429(14) Uani 1 1 d G . . . .
H74 H 0.637755 0.289366 0.534577 0.051 Uiso 1 1 calc R . . . .
C75 C 0.61621(12) 0.26930(13) 0.4571(2) 0.0552(18) Uani 1 1 d G . . . .
H75 H 0.634668 0.253027 0.467615 0.066 Uiso 1 1 calc R . . . .
C76 C 0.58677(15) 0.27186(15) 0.40125(17) 0.067(2) Uani 1 1 d G . . . .
C77 C 0.55919(12) 0.29618(16) 0.38553(13) 0.069(2) Uani 1 1 d G . . . .
H77 H 0.539491 0.297888 0.348165 0.083 Uiso 1 1 calc R . . . .
C78 C 0.56104(10) 0.31795(13) 0.42565(16) 0.0495(17) Uani 1 1 d G . . . .
C79 C 0.54885(15) 0.21371(13) 0.6028(2) 0.0484(16) Uani 1 1 d . . . . .
C80 C 0.54320(18) 0.17479(14) 0.5917(3) 0.070(2) Uani 1 1 d G . . . .
H80 H 0.540370 0.164778 0.560733 0.084 Uiso 1 1 calc R . . . .
C81 C 0.5418(2) 0.15082(12) 0.6269(3) 0.109(5) Uani 1 1 d G . . . .
H81 H 0.537985 0.124779 0.619430 0.131 Uiso 1 1 calc R . . . .
C82 C 0.5460(2) 0.1658(2) 0.6732(3) 0.093(4) Uani 1 1 d G . . . .
H82 H 0.545032 0.149742 0.696713 0.112 Uiso 1 1 calc R . . . .
C83 C 0.5516(2) 0.2047(2) 0.6843(2) 0.095(4) Uani 1 1 d G . . . .
H83 H 0.554464 0.214705 0.715300 0.114 Uiso 1 1 calc R . . . .
C84 C 0.55307(18) 0.22866(13) 0.6492(2) 0.068(2) Uani 1 1 d G . . . .
H84 H 0.556849 0.254705 0.656603 0.081 Uiso 1 1 calc R . . . .
C85 C 0.8002(2) 0.59022(18) 0.8676(3) 0.0476(16) Uani 1 1 d . . . . .
H85 H 0.806996 0.615698 0.872895 0.057 Uiso 1 1 calc R . . . .
C86 C 0.7400(2) 0.1906(2) 0.8344(4) 0.0545(18) Uani 1 1 d . . . . .
H86 H 0.745191 0.179338 0.812416 0.065 Uiso 1 1 calc R . . . .
C87 C 0.6695(2) 0.5260(2) 0.5083(3) 0.0533(18) Uani 1 1 d . . . . .
H87 H 0.651825 0.514199 0.474683 0.064 Uiso 1 1 calc R . . . .
C88 C 0.8965(2) 0.3392(3) 0.9422(4) 0.067(2) Uani 1 1 d . . . . .
H88 H 0.897633 0.317582 0.925499 0.081 Uiso 1 1 calc R . . . .
C89 C 0.63299(17) 0.4186(2) 0.4742(3) 0.0430(14) Uani 1 1 d . . . . .
H89 H 0.634191 0.411946 0.505115 0.052 Uiso 1 1 calc R . . . .
C90 C 0.75476(19) 0.41340(18) 0.5702(3) 0.0416(14) Uani 1 1 d . . . . .
H90 H 0.748279 0.394147 0.583426 0.050 Uiso 1 1 calc R . . . .
C91 C 0.64030(18) 0.18128(17) 0.6833(3) 0.0424(14) Uani 1 1 d . . . . .
C92 C 0.73756(19) 0.32402(18) 0.5018(3) 0.0401(14) Uani 1 1 d . . . . .
H92 H 0.760962 0.316040 0.524411 0.048 Uiso 1 1 calc R . . . .
C93 C 0.7207(2) 0.5223(2) 0.6038(3) 0.0507(17) Uani 1 1 d . . . . .
H93 H 0.737735 0.507903 0.634856 0.061 Uiso 1 1 calc R . . . .
C94 C 0.6790(2) 0.20118(19) 0.5662(3) 0.0466(15) Uani 1 1 d . . . . .
H94 H 0.669709 0.190817 0.582865 0.056 Uiso 1 1 calc R . . . .
C95 C 0.68286(19) 0.33273(19) 0.4867(3) 0.0424(14) Uani 1 1 d . . . . .
H95 H 0.669663 0.331339 0.499674 0.051 Uiso 1 1 calc R . . . .
C96 C 0.65824(18) 0.4481(2) 0.4345(3) 0.0451(15) Uani 1 1 d . . . . .
H96 H 0.676618 0.461138 0.438664 0.054 Uiso 1 1 calc R . . . .
C97 C 0.7471(2) 0.1800(2) 0.7008(3) 0.0490(16) Uani 1 1 d . . . . .
H97 H 0.726284 0.169156 0.691040 0.059 Uiso 1 1 calc R . . . .
C98 C 0.70586(18) 0.23257(18) 0.5154(3) 0.0391(13) Uani 1 1 d . . . . .
H98 H 0.714907 0.242937 0.498321 0.047 Uiso 1 1 calc R . . . .
C99 C 0.74649(17) 0.47631(19) 0.5327(3) 0.0385(13) Uani 1 1 d . . . . .
H99 H 0.734143 0.499256 0.520059 0.046 Uiso 1 1 calc R . . . .
C100 C 0.6677(2) 0.3475(2) 0.4339(3) 0.0557(19) Uani 1 1 d . . . . .
H100 H 0.644169 0.354915 0.410782 0.067 Uiso 1 1 calc R . . . .
C101 C 0.6465(2) 0.2183(3) 0.7699(3) 0.0560(19) Uani 1 1 d . . . . .
H101 H 0.647960 0.230695 0.798421 0.067 Uiso 1 1 calc R . . . .
C102 C 0.79242(18) 0.25612(19) 0.6111(3) 0.0423(14) Uani 1 1 d . . . . .
H102 H 0.777361 0.235635 0.591274 0.051 Uiso 1 1 calc R . . . .
C103 C 0.54406(12) 0.21821(14) 0.50383(19) 0.0463(15) Uani 1 1 d . . . . .
C104 C 0.51310(10) 0.19843(17) 0.4647(2) 0.073(3) Uani 1 1 d G . . . .
H104 H 0.493810 0.200769 0.464742 0.088 Uiso 1 1 calc R . . . .
C105 C 0.51096(12) 0.17514(18) 0.4255(2) 0.077(3) Uani 1 1 d G . . . .
H105 H 0.490239 0.161906 0.399367 0.093 Uiso 1 1 calc R . . . .
C106 C 0.53978(15) 0.17164(17) 0.4255(2) 0.075(3) Uani 1 1 d G . . . .
H106 H 0.538351 0.156065 0.399287 0.090 Uiso 1 1 calc R . . . .
C107 C 0.57075(12) 0.19143(17) 0.4646(2) 0.063(2) Uani 1 1 d G . . . .
H107 H 0.590035 0.189087 0.464583 0.076 Uiso 1 1 calc R . . . .
C108 C 0.57289(10) 0.21471(14) 0.5038(2) 0.0501(16) Uani 1 1 d G . . . .
H108 H 0.593607 0.227949 0.529959 0.060 Uiso 1 1 calc R . . . .
C109 C 0.8454(2) 0.5008(2) 0.6647(3) 0.0558(19) Uani 1 1 d . . . . .
C110 C 0.62464(9) 0.56588(12) 0.6282(2) 0.0555(19) Uani 1 1 d . . . . .
H110 H 0.600318 0.564443 0.608290 0.067 Uiso 1 1 calc R . . . .
C111 C 0.64406(10) 0.53287(9) 0.63945(19) 0.0345(12) Uani 1 1 d G . . . .
C112 C 0.68040(10) 0.53503(10) 0.6693(2) 0.0435(14) Uani 1 1 d G . . . .
H112 H 0.693395 0.512936 0.676767 0.052 Uiso 1 1 calc R . . . .
C113 C 0.69733(9) 0.57020(13) 0.6879(2) 0.0581(19) Uani 1 1 d G . . . .
H113 H 0.721643 0.571637 0.707804 0.070 Uiso 1 1 calc R . . . .
C114 C 0.67791(14) 0.60321(9) 0.6766(2) 0.063(2) Uani 1 1 d G . . . .
H114 H 0.689230 0.626741 0.689085 0.075 Uiso 1 1 calc R . . . .
C115 C 0.64156(13) 0.60106(9) 0.6468(2) 0.065(2) Uani 1 1 d G . . . .
H115 H 0.628567 0.623145 0.639328 0.078 Uiso 1 1 calc R . . . .
C116 C 0.7964(2) 0.5719(2) 0.9035(3) 0.0503(17) Uani 1 1 d . . . . .
C117 C 0.7224(2) 0.3401(2) 0.4491(3) 0.0474(16) Uani 1 1 d . . . . .
H117 H 0.735853 0.343187 0.436770 0.057 Uiso 1 1 calc R . . . .
C118 C 0.91412(19) 0.2621(2) 0.8617(3) 0.0545(18) Uani 1 1 d . . . . .
H118 H 0.933238 0.245688 0.883359 0.065 Uiso 1 1 calc R . . . .
C119 C 0.86786(17) 0.4463(2) 0.7215(3) 0.0436(15) Uani 1 1 d . . . . .
C120 C 0.7236(2) 0.1847(2) 0.8940(3) 0.0531(18) Uani 1 1 d . . . . .
H120 H 0.717723 0.169438 0.912340 0.064 Uiso 1 1 calc R . . . .
C121 C 0.6280(2) 0.4380(2) 0.3810(3) 0.057(2) Uani 1 1 d . . . . .
H121 H 0.626294 0.444846 0.349764 0.069 Uiso 1 1 calc R . . . .
C122 C 0.91783(19) 0.2960(3) 0.8422(4) 0.062(2) Uani 1 1 d . . . . .
H122 H 0.939260 0.301892 0.849748 0.075 Uiso 1 1 calc R . . . .
C123 C 0.8271(2) 0.2540(2) 0.6329(3) 0.0543(18) Uani 1 1 d . . . . .
H123 H 0.835583 0.231552 0.628533 0.065 Uiso 1 1 calc R . . . .
C124 C 0.50690(10) 0.27319(14) 0.5230(2) 0.0465(15) Uani 1 1 d . . . . .
C125 C 0.48014(13) 0.26026(14) 0.5246(2) 0.062(2) Uani 1 1 d G . . . .
H125 H 0.483290 0.238088 0.544093 0.074 Uiso 1 1 calc R . . . .
C126 C 0.44867(12) 0.28047(19) 0.4970(3) 0.073(3) Uani 1 1 d G . . . .
H126 H 0.430768 0.271821 0.498040 0.088 Uiso 1 1 calc R . . . .
C127 C 0.44396(11) 0.31361(18) 0.4678(3) 0.085(3) Uani 1 1 d G . . . .
H127 H 0.422906 0.327129 0.449358 0.102 Uiso 1 1 calc R . . . .
C128 C 0.47072(15) 0.32653(15) 0.4662(3) 0.081(3) Uani 1 1 d G . . . .
H128 H 0.467567 0.348705 0.446727 0.097 Uiso 1 1 calc R . . . .
C129 C 0.50219(12) 0.30632(15) 0.4938(2) 0.061(2) Uani 1 1 d G . . . .
H129 H 0.520089 0.314972 0.492779 0.074 Uiso 1 1 calc R . . . .
C130 C 0.8774(2) 0.5230(2) 0.9490(4) 0.063(2) Uani 1 1 d . . . . .
H130 H 0.863986 0.501186 0.940777 0.076 Uiso 1 1 calc R . . . .
C131 C 0.8725(3) 0.5407(2) 0.7936(3) 0.059(2) Uani 1 1 d . . . . .
H131 H 0.850491 0.541527 0.785653 0.071 Uiso 1 1 calc R . . . .
C132 C 0.88188(17) 0.2528(2) 0.8490(3) 0.0472(16) Uani 1 1 d . . . . .
H132 H 0.879251 0.229872 0.861627 0.057 Uiso 1 1 calc R . . . .
C133 C 0.7832(2) 0.4077(2) 0.5699(4) 0.0520(17) Uani 1 1 d . . . . .
H133 H 0.795287 0.384531 0.582122 0.062 Uiso 1 1 calc R . . . .
C134 C 0.6359(2) 0.4044(2) 0.8001(3) 0.0515(17) Uani 1 1 d . . . . .
H134 H 0.644031 0.388439 0.785654 0.062 Uiso 1 1 calc R . . . .
C135 C 0.7646(2) 0.1640(2) 0.6818(3) 0.0566(19) Uani 1 1 d . . . . .
H135 H 0.755391 0.142380 0.659168 0.068 Uiso 1 1 calc R . . . .
C136 C 0.7216(3) 0.5615(2) 0.6077(4) 0.060(2) Uani 1 1 d . . . . .
H136 H 0.739173 0.573373 0.641203 0.072 Uiso 1 1 calc R . . . .
C137 C 0.53627(12) 0.4871(2) 0.6375(3) 0.079(3) Uani 1 1 d . . . . .
H137 H 0.518813 0.487240 0.642159 0.095 Uiso 1 1 calc R . . . .
C138 C 0.52974(10) 0.50347(19) 0.5902(2) 0.071(3) Uani 1 1 d G . . . .
H138 H 0.507912 0.514488 0.563056 0.085 Uiso 1 1 calc R . . . .
C139 C 0.55582(12) 0.50332(15) 0.58326(17) 0.0510(17) Uani 1 1 d G . . . .
H139 H 0.551451 0.514242 0.551553 0.061 Uiso 1 1 calc R . . . .
C140 C 0.58844(10) 0.48685(14) 0.62376(19) 0.0389(13) Uani 1 1 d G . . . .
C141 C 0.59497(10) 0.47052(16) 0.67116(18) 0.0537(18) Uani 1 1 d G . . . .
H141 H 0.616791 0.459498 0.698253 0.064 Uiso 1 1 calc R . . . .
C142 C 0.56888(14) 0.4707(2) 0.6780(2) 0.084(3) Uani 1 1 d G . . . .
H142 H 0.573253 0.459744 0.709758 0.101 Uiso 1 1 calc R . . . .
C143 C 0.8380(2) 0.3168(2) 0.6691(3) 0.0549(18) Uani 1 1 d . . . . .
H143 H 0.853335 0.337227 0.688320 0.066 Uiso 1 1 calc R . . . .
C144 C 0.8899(2) 0.3210(2) 0.8116(4) 0.063(2) Uani 1 1 d . . . . .
H144 H 0.892804 0.344169 0.799858 0.075 Uiso 1 1 calc R . . . .
C145 C 0.8990(2) 0.5170(2) 0.8367(3) 0.0532(18) Uani 1 1 d . . . . .
C146 C 0.7937(2) 0.4363(2) 0.5513(3) 0.0519(17) Uani 1 1 d . . . . .
H146 H 0.812784 0.432526 0.550964 0.062 Uiso 1 1 calc R . . . .
C147 C 0.9010(3) 0.5829(3) 0.9983(4) 0.079(3) Uani 1 1 d . . . . .
H147 H 0.903958 0.600532 1.023852 0.095 Uiso 1 1 calc R . . . .
C148 C 0.8923(2) 0.4010(2) 0.9936(3) 0.0499(17) Uani 1 1 d . . . . .
C149 C 0.60328(19) 0.4084(3) 0.4200(3) 0.0574(19) Uani 1 1 d . . . . .
H149 H 0.584892 0.394853 0.415075 0.069 Uiso 1 1 calc R . . . .
C150 C 0.8710(2) 0.4756(2) 0.6935(3) 0.0569(19) Uani 1 1 d . . . . .
H150 H 0.890937 0.477391 0.695278 0.068 Uiso 1 1 calc R . . . .
C151 C 0.6014(2) 0.4184(3) 0.3742(3) 0.058(2) Uani 1 1 d . . . . .
H151 H 0.581669 0.411661 0.338473 0.070 Uiso 1 1 calc R . . . .
C152 C 0.6433(2) 0.4596(2) 0.8522(4) 0.059(2) Uani 1 1 d . . . . .
H152 H 0.656719 0.480601 0.873782 0.071 Uiso 1 1 calc R . . . .
C153 C 0.7955(2) 0.1801(2) 0.6963(4) 0.062(2) Uani 1 1 d . . . . .
H153 H 0.806743 0.169799 0.682670 0.074 Uiso 1 1 calc R . . . .
C154 C 0.6740(2) 0.18263(19) 0.5216(3) 0.0500(16) Uani 1 1 d . . . . .
H154 H 0.661972 0.159483 0.508960 0.060 Uiso 1 1 calc R . . . .
C155 C 0.8152(2) 0.5002(2) 0.6613(3) 0.0560(19) Uani 1 1 d . . . . .
H155 H 0.797697 0.518641 0.641164 0.067 Uiso 1 1 calc R . . . .
C156 C 0.9159(3) 0.5894(2) 0.9712(4) 0.071(3) Uani 1 1 d . . . . .
H156 H 0.928279 0.611840 0.978187 0.086 Uiso 1 1 calc R . . . .
C157 C 0.7304(2) 0.1684(2) 0.8602(4) 0.0561(19) Uani 1 1 d . . . . .
H157 H 0.728355 0.142105 0.854748 0.067 Uiso 1 1 calc R . . . .
C158 C 0.6969(3) 0.5828(2) 0.5629(4) 0.063(2) Uani 1 1 d . . . . .
H158 H 0.697739 0.609286 0.565946 0.076 Uiso 1 1 calc R . . . .
C159 C 0.9124(2) 0.5628(2) 0.9340(4) 0.066(2) Uani 1 1 d . . . . .
H159 H 0.922593 0.567337 0.916382 0.079 Uiso 1 1 calc R . . . .
C160 C 0.6381(2) 0.1797(3) 0.7590(4) 0.069(3) Uani 1 1 d . . . . .
C161 C 0.8497(2) 0.2838(3) 0.6607(4) 0.060(2) Uani 1 1 d . . . . .
H161 H 0.872993 0.281843 0.673938 0.072 Uiso 1 1 calc R . . . .
C162 C 0.6348(2) 0.1610(2) 0.7167(3) 0.063(2) Uani 1 1 d . . . . .
H162 H 0.629053 0.135149 0.710291 0.076 Uiso 1 1 calc R . . . .
C163 C 0.6869(2) 0.19871(19) 0.4958(3) 0.0481(16) Uani 1 1 d . . . . .
H163 H 0.682901 0.186709 0.464945 0.058 Uiso 1 1 calc R . . . .
C164 C 0.5921(2) 0.4205(3) 0.8110(4) 0.068(2) Uani 1 1 d . . . . .
H164 H 0.570942 0.415062 0.804582 0.082 Uiso 1 1 calc R . . . .
C165 C 0.8817(3) 0.5499(3) 0.9867(5) 0.083(3) Uani 1 1 d . . . . .
H165 H 0.871502 0.545546 1.004285 0.100 Uiso 1 1 calc R . . . .
C166 C 0.9306(3) 0.5149(3) 0.8459(5) 0.079(3) Uani 1 1 d . . . . .
H166 H 0.948045 0.498239 0.872571 0.095 Uiso 1 1 calc R . . . .
C167 C 0.9109(4) 0.5602(3) 0.7748(5) 0.095(4) Uani 1 1 d . . . . .
H167 H 0.915267 0.574829 0.753956 0.114 Uiso 1 1 calc R . . . .
C168 C 0.6701(3) 0.5655(2) 0.5119(4) 0.068(2) Uani 1 1 d . . . . .
H168 H 0.653095 0.580221 0.481156 0.081 Uiso 1 1 calc R . . . .
C169 C 0.9225(2) 0.3778(3) 1.0243(4) 0.072(3) Uani 1 1 d . . . . .
H169 H 0.941070 0.382894 1.061576 0.086 Uiso 1 1 calc R . . . .
C170 C 0.6112(2) 0.4528(3) 0.8417(4) 0.072(3) Uani 1 1 d . . . . .
H170 H 0.602627 0.469414 0.854861 0.086 Uiso 1 1 calc R . . . .
C171 C 0.6042(2) 0.3962(3) 0.7899(4) 0.067(2) Uani 1 1 d . . . . .
H171 H 0.591200 0.374780 0.769150 0.080 Uiso 1 1 calc R . . . .
C172 C 0.8790(4) 0.5627(3) 0.7630(5) 0.083(3) Uani 1 1 d . . . . .
H172 H 0.861697 0.578833 0.734903 0.099 Uiso 1 1 calc R . . . .
C173 C 0.98341(13) 0.41161(18) 0.9882(3) 0.107(5) Uani 1 1 d . . . . .
H173 H 1.002586 0.395266 1.009935 0.128 Uiso 1 1 calc R . . . .
C174 C 0.95352(15) 0.39955(14) 0.9365(3) 0.081(3) Uani 1 1 d G . . . .
H174 H 0.952697 0.375128 0.923631 0.097 Uiso 1 1 calc R . . . .
C175 C 0.92486(12) 0.42398(15) 0.9040(2) 0.059(2) Uani 1 1 d G . . . .
H175 H 0.904860 0.415909 0.869356 0.071 Uiso 1 1 calc R . . . .
C176 C 0.92609(12) 0.46048(13) 0.9231(2) 0.059(2) Uani 1 1 d G . . . .
C177 C 0.95598(16) 0.47255(15) 0.9749(3) 0.113(5) Uani 1 1 d G . . . .
H177 H 0.956798 0.496968 0.987689 0.136 Uiso 1 1 calc R . . . .
C178 C 0.98464(15) 0.4481(2) 1.0074(3) 0.152(8) Uani 1 1 d G . . . .
H178 H 1.004636 0.456187 1.041965 0.183 Uiso 1 1 calc R . . . .
C179 C 0.9236(2) 0.3476(3) 0.9970(5) 0.086(3) Uani 1 1 d . . . . .
C180 C 0.9362(4) 0.5382(5) 0.8144(6) 0.112(5) Uani 1 1 d . . . . .
H180 H 0.958075 0.537975 0.821671 0.134 Uiso 1 1 calc R . . . .

loop_
_atom_site_aniso_label
_atom_site_aniso_U_11
_atom_site_aniso_U_22
_atom_site_aniso_U_33
_atom_site_aniso_U_23
_atom_site_aniso_U_13
_atom_site_aniso_U_12
Pt1 0.02024(10) 0.01401(10) 0.01602(9) -0.00067(6) 0.01192(8) -0.00019(6)
Ag0A 0.02952(19) 0.01850(17) 0.02165(17) -0.00303(13) 0.01859(15) -0.00017(13)
Ag1A 0.02442(18) 0.01993(18) 0.02402(18) 0.00272(13) 0.01457(15) 0.00515(13)
Ag4 0.02370(18) 0.02190(18) 0.01852(17) -0.00173(13) 0.01023(15) -0.00089(13)
Ag5 0.02451(17) 0.01721(17) 0.02245(17) 0.00122(13) 0.01463(15) 0.00353(13)
Ag6 0.02845(19) 0.01613(17) 0.02530(18) -0.00248(13) 0.01738(16) -0.00445(13)
Ag7 0.03142(19) 0.02078(18) 0.02244(17) -0.00311(13) 0.01931(16) 0.00177(14)
Ag8 0.02796(19) 0.01456(16) 0.02509(18) -0.00194(13) 0.01518(16) -0.00175(13)
Ag9 0.03098(19) 0.02065(18) 0.02009(17) 0.00304(13) 0.01793(16) 0.00118(13)
Ag10 0.02332(18) 0.02500(19) 0.01835(17) -0.00193(13) 0.01061(15) -0.00203(13)
Ag11 0.02436(18) 0.02110(18) 0.02704(18) -0.00069(13) 0.01748(16) -0.00169(13)
Ag12 0.02941(19) 0.02017(17) 0.02027(17) 0.00385(13) 0.01687(15) 0.00111(13)
Ag1 0.02492(18) 0.02667(19) 0.02763(19) -0.00250(14) 0.01866(16) -0.00265(14)
Ag2 0.0373(2) 0.0355(2) 0.0366(2) -0.00064(18) 0.0213(2) -0.00229(18)
Ag3 0.0368(2) 0.0346(2) 0.0371(2) -0.00122(18) 0.0198(2) 0.00120(18)
Cl1 0.0633(10) 0.0264(7) 0.0560(9) -0.0003(6) 0.0373(9) -0.0099(7)
Cl2 0.0687(12) 0.0251(7) 0.0621(11) -0.0057(7) 0.0307(10) -0.0072(7)
Cl3 0.0552(11) 0.0770(14) 0.1076(18) 0.0228(13) 0.0610(13) 0.0108(10)
Cl4 0.0728(14) 0.0857(16) 0.0403(10) -0.0286(10) 0.0064(10) 0.0045(12)
Cl5 0.0445(10) 0.0993(17) 0.0404(10) -0.0015(10) 0.0027(8) 0.0188(11)
Cl6 0.0787(16) 0.1052(19) 0.130(2) -0.0149(17) 0.0877(18) -0.0244(14)
S1 0.0329(6) 0.0194(6) 0.0321(6) -0.0030(5) 0.0184(6) -0.0035(5)
S2 0.0301(6) 0.0298(7) 0.0274(6) -0.0062(5) 0.0125(5) -0.0029(5)
S3 0.0310(7) 0.0294(7) 0.0432(8) -0.0022(6) 0.0240(6) -0.0035(5)
S4 0.0335(7) 0.0240(6) 0.0339(7) -0.0063(5) 0.0199(6) -0.0084(5)
S5 0.0272(6) 0.0356(7) 0.0263(6) -0.0008(5) 0.0128(5) -0.0017(5)
S6 0.0325(7) 0.0436(8) 0.0419(8) -0.0079(6) 0.0265(6) -0.0106(6)
P1 0.0292(6) 0.0197(6) 0.0278(6) 0.0011(5) 0.0175(6) 0.0056(5)
P2 0.0396(7) 0.0228(6) 0.0301(7) -0.0054(5) 0.0263(6) -0.0004(5)
P3 0.0287(7) 0.0277(7) 0.0343(7) 0.0071(6) 0.0189(6) 0.0093(5)
P4 0.0364(7) 0.0254(6) 0.0252(6) 0.0066(5) 0.0210(6) 0.0024(5)
P5 0.0461(8) 0.0241(6) 0.0314(7) -0.0050(5) 0.0295(7) 0.0012(6)
P6 0.0399(7) 0.0276(7) 0.0229(6) 0.0054(5) 0.0220(6) 0.0021(5)
P7 0.0333(8) 0.0302(8) 0.0500(10) -0.0025(7) 0.0131(7) -0.0036(6)
P8 0.0318(8) 0.0421(9) 0.0416(9) -0.0072(7) 0.0182(7) -0.0089(6)
F1 0.096(4) 0.083(4) 0.076(4) 0.030(3) 0.049(3) -0.019(3)
F2 0.122(5) 0.095(4) 0.080(4) 0.028(3) 0.061(4) -0.030(4)
F3 0.130(5) 0.058(3) 0.077(3) -0.038(3) 0.076(4) -0.018(3)
F4 0.134(6) 0.141(6) 0.070(4) -0.042(4) 0.061(4) 0.016(5)
F5 0.065(4) 0.109(5) 0.121(6) -0.005(4) 0.007(4) 0.053(4)
F6 0.051(3) 0.137(7) 0.179(8) 0.033(6) 0.048(4) 0.040(4)
C1 0.033(3) 0.025(3) 0.030(3) 0.001(2) 0.018(2) 0.002(2)
C2 0.030(3) 0.026(3) 0.032(3) -0.004(2) 0.017(2) 0.001(2)
C3 0.037(3) 0.044(4) 0.048(4) -0.016(3) 0.020(3) -0.001(3)
C4 0.036(3) 0.036(3) 0.037(3) -0.010(2) 0.024(3) -0.010(2)
C5 0.030(3) 0.023(3) 0.033(3) 0.000(2) 0.014(2) 0.000(2)
C6 0.030(3) 0.039(3) 0.022(2) 0.000(2) 0.017(2) -0.004(2)
C7 0.039(3) 0.025(3) 0.032(3) -0.003(2) 0.025(2) 0.001(2)
C8 0.028(3) 0.028(3) 0.040(3) 0.007(2) 0.016(2) -0.004(2)
C9 0.038(3) 0.032(3) 0.028(3) 0.002(2) 0.020(2) 0.004(2)
C10 0.037(3) 0.032(3) 0.030(3) 0.002(2) 0.020(2) 0.006(2)
C11 0.052(4) 0.046(4) 0.046(4) -0.005(3) 0.036(3) 0.003(3)
C12 0.067(5) 0.101(7) 0.041(4) 0.009(4) 0.033(4) 0.024(5)
C13 0.077(6) 0.114(8) 0.045(4) 0.026(5) 0.041(5) 0.019(6)
C14 0.073(5) 0.063(5) 0.056(5) 0.029(4) 0.037(4) 0.010(4)
C15 0.057(4) 0.038(3) 0.044(4) 0.017(3) 0.028(3) 0.008(3)
C16 0.030(3) 0.030(3) 0.032(3) 0.000(2) 0.013(2) -0.001(2)
C17 0.049(3) 0.029(3) 0.031(3) 0.005(2) 0.029(3) 0.004(2)
C18 0.054(4) 0.070(5) 0.047(4) 0.007(4) 0.035(4) 0.010(4)
C19 0.056(5) 0.084(6) 0.072(6) 0.015(5) 0.044(5) 0.011(4)
C20 0.067(5) 0.086(6) 0.079(6) 0.020(5) 0.059(5) 0.026(5)
C21 0.076(6) 0.089(6) 0.056(5) -0.001(4) 0.054(5) 0.007(5)
C22 0.060(4) 0.062(4) 0.035(3) 0.000(3) 0.035(3) 0.004(3)
C23 0.038(3) 0.045(3) 0.034(3) 0.006(3) 0.023(3) 0.020(3)
C24 0.054(4) 0.058(5) 0.055(4) -0.008(4) 0.033(4) 0.001(3)
C25 0.048(4) 0.096(7) 0.050(5) -0.015(5) 0.024(4) 0.003(4)
C26 0.060(5) 0.140(10) 0.033(4) 0.005(5) 0.020(4) 0.038(6)
C27 0.102(8) 0.092(8) 0.055(5) 0.025(5) 0.046(6) 0.031(6)
C28 0.063(5) 0.057(5) 0.048(4) 0.016(3) 0.031(4) 0.010(4)
C29 0.052(3) 0.025(3) 0.035(3) -0.001(2) 0.029(3) 0.003(2)
C30 0.054(4) 0.046(4) 0.048(4) -0.004(3) 0.032(3) -0.001(3)
C31 0.057(4) 0.048(4) 0.055(4) 0.001(3) 0.028(4) 0.005(3)
C32 0.083(6) 0.049(4) 0.032(3) 0.002(3) 0.026(4) 0.016(4)
C33 0.087(6) 0.063(5) 0.051(4) 0.018(4) 0.048(5) 0.014(4)
C34 0.062(4) 0.058(4) 0.045(4) 0.003(3) 0.039(4) 0.006(3)
C35 0.044(3) 0.023(3) 0.033(3) -0.003(2) 0.027(3) -0.001(2)
C36 0.050(3) 0.031(3) 0.034(3) 0.003(2) 0.029(3) 0.002(2)
C37 0.039(3) 0.051(4) 0.035(3) -0.001(3) 0.022(3) -0.005(3)
C38 0.046(3) 0.033(3) 0.030(3) 0.001(2) 0.028(3) 0.001(2)
C39 0.042(3) 0.029(3) 0.036(3) -0.003(2) 0.030(3) 0.000(2)
C40 0.064(4) 0.031(3) 0.043(3) -0.005(3) 0.039(3) 0.002(3)
C41 0.076(5) 0.031(3) 0.057(4) -0.013(3) 0.048(4) 0.000(3)
C42 0.103(7) 0.024(3) 0.093(6) 0.002(3) 0.078(6) 0.007(4)
C43 0.143(9) 0.045(4) 0.060(5) 0.018(4) 0.072(6) 0.021(5)
C44 0.091(6) 0.042(4) 0.042(4) 0.005(3) 0.049(4) 0.004(4)
C45 0.035(3) 0.023(3) 0.039(3) 0.002(2) 0.019(3) 0.003(2)
C46 0.062(4) 0.037(3) 0.049(4) -0.006(3) 0.043(4) -0.006(3)
C47 0.048(4) 0.037(3) 0.036(3) -0.006(2) 0.027(3) -0.005(3)
C48 0.042(3) 0.044(4) 0.040(3) 0.004(3) 0.021(3) -0.011(3)
C49 0.041(3) 0.030(3) 0.045(3) -0.005(2) 0.026(3) -0.002(2)
C50 0.051(4) 0.039(3) 0.040(3) -0.005(3) 0.025(3) 0.000(3)
C51 0.035(3) 0.041(3) 0.045(4) 0.010(3) 0.018(3) 0.001(3)
C52 0.047(3) 0.030(3) 0.035(3) 0.005(2) 0.030(3) 0.004(2)
C53 0.043(3) 0.036(3) 0.024(3) 0.004(2) 0.021(2) 0.006(2)
C54 0.055(4) 0.034(3) 0.042(3) 0.001(3) 0.026(3) -0.004(3)
C55 0.062(5) 0.058(5) 0.056(5) -0.011(4) 0.031(4) -0.023(4)
C56 0.048(4) 0.071(5) 0.041(4) -0.014(4) 0.017(3) -0.007(4)
C57 0.049(4) 0.074(5) 0.024(3) 0.009(3) 0.013(3) 0.004(4)
C58 0.044(3) 0.051(4) 0.031(3) 0.013(3) 0.022(3) 0.003(3)
C59 0.047(3) 0.040(3) 0.039(3) -0.003(2) 0.034(3) 0.004(3)
C60 0.044(4) 0.034(3) 0.042(4) -0.001(3) 0.012(3) -0.003(3)
C61 0.093(6) 0.035(3) 0.045(4) 0.008(3) 0.048(4) 0.008(4)
C62 0.039(3) 0.034(3) 0.029(3) 0.009(2) 0.020(2) 0.008(2)
C63 0.045(3) 0.049(4) 0.042(3) 0.008(3) 0.030(3) -0.006(3)
C64 0.030(3) 0.057(4) 0.051(4) -0.013(3) 0.027(3) -0.005(3)
C65 0.044(4) 0.049(4) 0.056(4) -0.006(3) 0.027(3) 0.002(3)
C66 0.053(5) 0.065(5) 0.086(7) 0.000(5) 0.036(5) 0.011(4)
C67 0.050(5) 0.099(8) 0.109(9) -0.007(7) 0.031(6) 0.020(5)
C68 0.032(4) 0.118(9) 0.114(9) -0.015(7) 0.043(5) 0.004(5)
C69 0.050(4) 0.077(6) 0.088(6) -0.017(5) 0.051(5) -0.004(4)
C70 0.054(4) 0.036(3) 0.054(4) -0.004(3) 0.039(3) -0.002(3)
C71 0.045(3) 0.037(3) 0.054(4) -0.012(3) 0.036(3) -0.007(3)
C72 0.056(4) 0.036(3) 0.033(3) 0.007(2) 0.028(3) -0.003(3)
C73 0.038(3) 0.036(3) 0.029(3) 0.001(2) 0.016(2) -0.007(2)
C74 0.045(3) 0.041(3) 0.034(3) -0.001(3) 0.020(3) -0.002(3)
C75 0.060(4) 0.054(4) 0.056(4) -0.009(3) 0.038(4) -0.003(3)
C76 0.093(7) 0.061(5) 0.048(4) -0.020(4) 0.045(5) -0.005(5)
C77 0.066(5) 0.083(6) 0.031(4) -0.010(4) 0.017(4) 0.005(5)
C78 0.043(4) 0.057(4) 0.028(3) -0.007(3) 0.011(3) -0.009(3)
C79 0.040(3) 0.042(4) 0.052(4) 0.000(3) 0.023(3) -0.012(3)
C80 0.068(5) 0.054(5) 0.079(6) -0.001(4) 0.040(5) -0.016(4)
C81 0.110(9) 0.070(7) 0.116(10) 0.016(7) 0.053(8) -0.045(7)
C82 0.093(8) 0.082(7) 0.091(8) 0.028(6) 0.050(7) -0.015(6)
C83 0.111(9) 0.102(9) 0.086(8) 0.008(6) 0.067(7) -0.022(7)
C84 0.081(6) 0.062(5) 0.056(5) 0.005(4) 0.040(5) -0.004(4)
C85 0.062(4) 0.022(3) 0.060(4) -0.011(3) 0.039(4) -0.009(3)
C86 0.065(5) 0.047(4) 0.070(5) -0.009(4) 0.051(4) 0.004(3)
C87 0.063(5) 0.041(4) 0.051(4) 0.014(3) 0.032(4) 0.020(3)
C88 0.061(5) 0.054(5) 0.068(5) -0.009(4) 0.029(4) 0.010(4)
C89 0.039(3) 0.048(4) 0.043(3) 0.000(3) 0.026(3) -0.001(3)
C90 0.053(4) 0.031(3) 0.046(4) -0.001(3) 0.033(3) -0.004(3)
C91 0.046(3) 0.023(3) 0.046(3) 0.001(2) 0.022(3) -0.007(2)
C92 0.055(4) 0.040(3) 0.040(3) 0.002(3) 0.036(3) 0.002(3)
C93 0.064(5) 0.041(4) 0.047(4) -0.004(3) 0.034(4) -0.001(3)
C94 0.061(4) 0.036(3) 0.050(4) 0.005(3) 0.038(4) -0.004(3)
C95 0.054(4) 0.043(3) 0.046(4) 0.009(3) 0.038(3) 0.009(3)
C96 0.046(4) 0.051(4) 0.027(3) 0.003(3) 0.016(3) -0.010(3)
C97 0.047(4) 0.045(4) 0.047(4) -0.011(3) 0.025(3) -0.011(3)
C98 0.050(3) 0.038(3) 0.042(3) -0.013(3) 0.035(3) -0.004(3)
C99 0.043(3) 0.044(3) 0.033(3) 0.006(2) 0.025(3) -0.004(3)
C100 0.070(5) 0.045(4) 0.046(4) 0.022(3) 0.032(4) 0.019(4)
C101 0.055(4) 0.073(5) 0.037(4) 0.003(3) 0.026(3) -0.012(4)
C102 0.045(3) 0.040(3) 0.041(3) -0.012(3) 0.026(3) 0.004(3)
C103 0.035(3) 0.045(4) 0.039(3) -0.004(3) 0.013(3) -0.003(3)
C104 0.042(4) 0.090(7) 0.066(5) -0.030(5) 0.022(4) -0.002(4)
C105 0.039(4) 0.080(6) 0.070(6) -0.026(5) 0.011(4) -0.003(4)
C106 0.078(6) 0.072(6) 0.059(5) -0.009(4) 0.034(5) 0.013(5)
C107 0.052(4) 0.066(5) 0.067(5) -0.010(4) 0.034(4) 0.000(4)
C108 0.047(4) 0.046(4) 0.051(4) -0.004(3) 0.027(3) -0.006(3)
C109 0.063(5) 0.055(4) 0.051(4) 0.003(3) 0.036(4) -0.014(4)
C110 0.052(4) 0.038(4) 0.067(5) 0.010(3) 0.032(4) 0.016(3)
C111 0.039(3) 0.024(3) 0.040(3) 0.008(2) 0.024(3) 0.007(2)
C112 0.042(3) 0.033(3) 0.055(4) 0.006(3) 0.029(3) 0.007(3)
C113 0.055(4) 0.049(4) 0.059(5) 0.005(3) 0.029(4) -0.007(3)
C114 0.082(6) 0.036(4) 0.055(4) 0.008(3) 0.034(4) -0.006(4)
C115 0.082(6) 0.024(3) 0.083(6) 0.012(3) 0.048(5) 0.016(3)
C116 0.072(5) 0.035(3) 0.053(4) -0.023(3) 0.043(4) -0.012(3)
C117 0.074(5) 0.044(4) 0.050(4) 0.002(3) 0.051(4) 0.000(3)
C118 0.036(3) 0.057(4) 0.060(4) 0.005(4) 0.024(3) 0.010(3)
C119 0.038(3) 0.053(4) 0.048(4) -0.004(3) 0.031(3) -0.009(3)
C120 0.066(5) 0.041(4) 0.047(4) 0.012(3) 0.032(4) -0.002(3)
C121 0.074(5) 0.053(4) 0.029(3) 0.000(3) 0.024(3) -0.005(4)
C122 0.033(3) 0.085(6) 0.068(5) 0.014(4) 0.031(4) -0.003(4)
C123 0.052(4) 0.052(4) 0.060(5) 0.001(3) 0.035(4) 0.013(3)
C124 0.035(3) 0.052(4) 0.048(4) -0.006(3) 0.023(3) -0.005(3)
C125 0.050(4) 0.059(5) 0.079(6) -0.006(4) 0.041(4) -0.008(4)
C126 0.037(4) 0.096(7) 0.075(6) -0.012(5) 0.029(4) -0.014(4)
C127 0.038(4) 0.102(8) 0.087(7) -0.026(6) 0.024(5) 0.005(5)
C128 0.064(6) 0.053(5) 0.093(7) 0.020(5) 0.031(5) 0.007(4)
C129 0.046(4) 0.057(5) 0.067(5) 0.005(4) 0.027(4) -0.005(3)
C130 0.053(4) 0.046(4) 0.067(5) -0.015(4) 0.024(4) -0.007(3)
C131 0.089(6) 0.033(3) 0.053(4) -0.005(3) 0.042(4) 0.004(4)
C132 0.034(3) 0.040(3) 0.059(4) 0.014(3) 0.024(3) 0.008(3)
C133 0.063(4) 0.039(4) 0.072(5) -0.002(3) 0.050(4) 0.003(3)
C134 0.058(4) 0.046(4) 0.059(4) -0.016(3) 0.040(4) -0.013(3)
C135 0.067(5) 0.038(4) 0.057(4) -0.020(3) 0.034(4) -0.015(3)
C136 0.085(6) 0.038(4) 0.063(5) -0.008(3) 0.049(5) -0.005(4)
C137 0.055(5) 0.124(9) 0.083(6) 0.019(6) 0.054(5) 0.025(5)
C138 0.039(4) 0.094(7) 0.076(6) -0.003(5) 0.033(4) 0.022(4)
C139 0.042(4) 0.064(5) 0.047(4) 0.010(3) 0.027(3) 0.017(3)
C140 0.033(3) 0.041(3) 0.047(3) 0.002(3) 0.026(3) 0.005(2)
C141 0.046(4) 0.068(5) 0.050(4) 0.011(4) 0.031(3) 0.017(3)
C142 0.059(5) 0.140(10) 0.069(6) 0.022(6) 0.048(5) 0.015(6)
C143 0.046(4) 0.060(5) 0.055(4) -0.011(4) 0.029(4) -0.013(3)
C144 0.049(4) 0.059(5) 0.076(6) 0.021(4) 0.036(4) -0.006(3)
C145 0.056(4) 0.036(4) 0.054(4) -0.008(3) 0.027(4) -0.011(3)
C146 0.061(4) 0.056(4) 0.059(4) -0.005(3) 0.047(4) -0.004(3)
C147 0.077(6) 0.056(5) 0.067(6) -0.018(4) 0.026(5) -0.003(5)
C148 0.050(4) 0.042(4) 0.035(3) -0.005(3) 0.014(3) 0.001(3)
C149 0.035(3) 0.069(5) 0.061(5) -0.011(4) 0.026(3) -0.006(3)
C150 0.060(5) 0.062(5) 0.057(4) -0.003(4) 0.040(4) -0.014(4)
C151 0.043(4) 0.071(5) 0.035(4) -0.003(3) 0.012(3) 0.005(4)
C152 0.060(5) 0.065(5) 0.078(5) -0.021(4) 0.055(5) -0.007(4)
C153 0.078(5) 0.054(5) 0.082(6) -0.029(4) 0.063(5) -0.007(4)
C154 0.058(4) 0.029(3) 0.062(4) -0.003(3) 0.036(4) -0.004(3)
C155 0.059(4) 0.052(4) 0.041(4) 0.002(3) 0.022(3) -0.007(3)
C156 0.075(6) 0.033(4) 0.067(5) -0.006(4) 0.024(5) -0.009(4)
C157 0.069(5) 0.028(3) 0.074(5) 0.002(3) 0.046(5) 0.000(3)
C158 0.096(7) 0.034(4) 0.087(6) -0.005(4) 0.070(6) -0.002(4)
C159 0.069(5) 0.047(4) 0.056(5) -0.003(4) 0.025(4) -0.015(4)
C160 0.071(5) 0.064(5) 0.054(5) 0.024(4) 0.029(4) -0.018(4)
C161 0.041(4) 0.075(5) 0.063(5) -0.002(4) 0.032(4) 0.005(4)
C162 0.064(5) 0.046(4) 0.051(4) 0.012(3) 0.020(4) -0.021(4)
C163 0.055(4) 0.037(3) 0.064(4) -0.020(3) 0.042(4) -0.010(3)
C164 0.051(4) 0.084(6) 0.079(6) 0.010(5) 0.045(5) 0.002(4)
C165 0.078(7) 0.084(7) 0.081(7) -0.028(6) 0.045(6) -0.017(5)
C166 0.053(5) 0.074(6) 0.104(8) 0.006(6) 0.045(5) -0.005(4)
C167 0.137(12) 0.072(7) 0.072(7) -0.011(6) 0.062(8) -0.034(7)
C168 0.077(6) 0.051(5) 0.077(6) 0.020(4) 0.049(5) 0.024(4)
C169 0.046(4) 0.072(6) 0.045(4) 0.001(4) 0.001(4) 0.006(4)
C170 0.069(5) 0.090(7) 0.093(7) -0.014(5) 0.068(6) -0.005(5)
C171 0.054(5) 0.061(5) 0.088(6) -0.008(5) 0.045(5) -0.014(4)
C172 0.120(9) 0.042(5) 0.074(6) -0.007(4) 0.054(7) -0.003(5)
C173 0.040(5) 0.067(6) 0.131(10) 0.015(6) 0.011(6) 0.017(4)
C174 0.048(5) 0.064(6) 0.095(7) 0.010(5) 0.025(5) 0.016(4)
C175 0.038(4) 0.057(5) 0.067(5) -0.004(4) 0.024(4) 0.000(3)
C176 0.034(3) 0.035(3) 0.077(5) 0.001(3) 0.018(4) -0.006(3)
C177 0.056(6) 0.061(6) 0.102(9) -0.014(6) -0.013(5) 0.001(5)
C178 0.082(8) 0.069(7) 0.119(11) 0.003(7) -0.034(7) 0.001(6)
C179 0.041(4) 0.073(6) 0.081(7) 0.010(5) 0.005(4) 0.019(4)
C180 0.102(10) 0.138(12) 0.107(10) -0.009(9) 0.070(9) -0.046(9)

loop_
_atom_type_symbol
_atom_type_description
_atom_type_scat_dispersion_real
_atom_type_scat_dispersion_imag
_atom_type_scat_source
C C 0.0033 0.0016 'International Tables Vol C Tables 4.2.6.8 and 6.1.1.4'
H H 0.0000 0.0000 'International Tables Vol C Tables 4.2.6.8 and 6.1.1.4'
Ag Ag -0.8971 1.1015 'International Tables Vol C Tables 4.2.6.8 and 6.1.1.4'
Cl Cl 0.1484 0.1585 'International Tables Vol C Tables 4.2.6.8 and 6.1.1.4'
F F 0.0171 0.0103 'International Tables Vol C Tables 4.2.6.8 and 6.1.1.4'
P P 0.1023 0.0942 'International Tables Vol C Tables 4.2.6.8 and 6.1.1.4'
Pt Pt -1.7033 8.3905 'International Tables Vol C Tables 4.2.6.8 and 6.1.1.4'
S S 0.1246 0.1234 'International Tables Vol C Tables 4.2.6.8 and 6.1.1.4'

loop_
_geom_angle_atom_site_label_1
_geom_angle_atom_site_label_2
_geom_angle_atom_site_label_3
_geom_angle
_geom_angle_site_symmetry_1
_geom_angle_site_symmetry_3
_geom_angle_publ_flag
Ag0A Pt1 Ag1A 116.49(3) . . ?
Ag0A Pt1 Ag4 116.43(2) . . ?
Ag0A Pt1 Ag5 63.41(3) . . ?
Ag0A Pt1 Ag8 116.767(16) . . ?
Ag0A Pt1 Ag9 115.995(18) . . ?
Ag0A Pt1 Ag10 64.035(19) . . ?
Ag0A Pt1 Ag11 64.14(2) . . ?
Ag0A Pt1 Ag12 63.681(18) . . ?
Ag0A Pt1 Ag1 115.52(2) . . ?
Ag1A Pt1 Ag4 115.55(3) . . ?
Ag1A Pt1 Ag8 63.37(3) . . ?
Ag1A Pt1 Ag9 118.46(2) . . ?
Ag1A Pt1 Ag10 63.85(3) . . ?
Ag1A Pt1 Ag11 114.37(2) . . ?
Ag1A Pt1 Ag1 64.49(2) . . ?
Ag4 Pt1 Ag8 61.574(12) . . ?
Ag4 Pt1 Ag9 63.24(2) . . ?
Ag4 Pt1 Ag10 179.409(13) . . ?
Ag4 Pt1 Ag11 62.81(3) . . ?
Ag4 Pt1 Ag1 118.23(3) . . ?
Ag5 Pt1 Ag1A 178.296(12) . . ?
Ag5 Pt1 Ag4 63.49(3) . . ?
Ag5 Pt1 Ag8 115.04(3) . . ?
Ag5 Pt1 Ag9 62.59(2) . . ?
Ag5 Pt1 Ag10 117.10(3) . . ?
Ag5 Pt1 Ag11 63.98(2) . . ?
Ag5 Pt1 Ag1 117.17(2) . . ?
Ag6 Pt1 Ag0A 64.340(15) . . ?
Ag6 Pt1 Ag1A 117.16(3) . . ?
Ag6 Pt1 Ag4 117.219(13) . . ?
Ag6 Pt1 Ag5 64.44(2) . . ?
Ag6 Pt1 Ag8 178.563(12) . . ?
Ag6 Pt1 Ag9 63.13(2) . . ?
Ag6 Pt1 Ag10 63.262(12) . . ?
Ag6 Pt1 Ag11 118.526(14) . . ?
Ag6 Pt1 Ag12 117.25(2) . . ?
Ag6 Pt1 Ag1 61.987(13) . . ?
Ag7 Pt1 Ag0A 178.263(13) . . ?
Ag7 Pt1 Ag1A 63.44(3) . . ?
Ag7 Pt1 Ag4 64.71(2) . . ?
Ag7 Pt1 Ag5 116.71(3) . . ?
Ag7 Pt1 Ag6 114.044(16) . . ?
Ag7 Pt1 Ag8 64.860(16) . . ?
Ag7 Pt1 Ag9 63.126(18) . . ?
Ag7 Pt1 Ag10 114.83(2) . . ?
Ag7 Pt1 Ag11 117.55(2) . . ?
Ag7 Pt1 Ag12 117.227(19) . . ?
Ag7 Pt1 Ag1 62.80(2) . . ?
Ag8 Pt1 Ag9 115.43(2) . . ?
Ag8 Pt1 Ag10 117.939(13) . . ?
Ag8 Pt1 Ag11 61.853(13) . . ?
Ag8 Pt1 Ag1 117.669(14) . . ?
Ag9 Pt1 Ag1 65.50(3) . . ?
Ag10 Pt1 Ag9 116.96(2) . . ?
Ag10 Pt1 Ag11 117.35(3) . . ?
Ag10 Pt1 Ag1 61.60(3) . . ?
Ag11 Pt1 Ag9 115.85(3) . . ?
Ag11 Pt1 Ag1 178.643(13) . . ?
Ag12 Pt1 Ag1A 62.39(2) . . ?
Ag12 Pt1 Ag4 115.87(2) . . ?
Ag12 Pt1 Ag5 116.54(2) . . ?
Ag12 Pt1 Ag8 64.19(2) . . ?
Ag12 Pt1 Ag9 178.912(13) . . ?
Ag12 Pt1 Ag10 63.93(2) . . ?
Ag12 Pt1 Ag11 63.06(3) . . ?
Ag12 Pt1 Ag1 115.59(3) . . ?
Pt1 Ag0A Ag5 58.422(17) . . ?
Pt1 Ag0A Ag6 57.820(17) . . ?
Pt1 Ag0A Ag10 58.40(3) . . ?
Pt1 Ag0A Ag11 58.390(18) . . ?
Pt1 Ag0A Ag12 58.264(14) . . ?
Ag5 Ag0A Ag6 60.57(2) . . ?
Ag5 Ag0A Ag10 108.27(4) . . ?
Ag5 Ag0A Ag11 60.39(3) . . ?
Ag5 Ag0A Ag12 107.923(15) . . ?
Ag6 Ag0A Ag10 59.29(2) . . ?
Ag6 Ag0A Ag11 108.24(2) . . ?
Ag10 Ag0A Ag11 107.96(3) . . ?
Ag12 Ag0A Ag6 107.385(16) . . ?
Ag12 Ag0A Ag10 60.256(13) . . ?
Ag12 Ag0A Ag11 59.41(3) . . ?
P2 Ag0A Pt1 176.94(4) . . ?
P2 Ag0A Ag5 118.79(4) . . ?
P2 Ag0A Ag6 122.54(4) . . ?
P2 Ag0A Ag10 124.60(5) . . ?
P2 Ag0A Ag11 119.52(4) . . ?
P2 Ag0A Ag12 123.17(4) . . ?
Pt1 Ag1A Ag7 57.61(2) . . ?
Pt1 Ag1A Ag8 58.43(2) . . ?
Pt1 Ag1A Ag10 58.19(3) . . ?
Pt1 Ag1A Ag12 58.604(15) . . ?
Pt1 Ag1A Ag1 58.008(16) . . ?
Ag7 Ag1A Ag8 61.16(3) . . ?
Ag7 Ag1A Ag10 105.61(2) . . ?
Ag7 Ag1A Ag1 58.766(16) . . ?
Ag8 Ag1A Ag10 108.96(2) . . ?
Ag8 Ag1A Ag1 108.14(2) . . ?
Ag10 Ag1A Ag1 57.757(19) . . ?
Ag12 Ag1A Ag7 108.99(3) . . ?
Ag12 Ag1A Ag8 61.19(2) . . ?
Ag12 Ag1A Ag10 60.720(16) . . ?
Ag12 Ag1A Ag1 107.193(18) . . ?
P3 Ag1A Pt1 173.45(4) . . ?
P3 Ag1A Ag7 126.36(4) . . ?
P3 Ag1A Ag8 117.70(4) . . ?
P3 Ag1A Ag10 121.67(5) . . ?
P3 Ag1A Ag12 115.14(4) . . ?
P3 Ag1A Ag1 128.12(4) . . ?
Pt1 Ag4 Ag5 58.038(13) . . ?
Pt1 Ag4 Ag7 56.95(3) . . ?
Pt1 Ag4 Ag8 59.29(3) . . ?
Pt1 Ag4 Ag9 58.517(19) . . ?
Pt1 Ag4 Ag11 58.72(2) . . ?
Pt1 Ag4 Ag3 115.13(2) . . ?
Ag5 Ag4 Ag7 105.90(3) . . ?
Ag5 Ag4 Ag9 59.248(19) . . ?
Ag5 Ag4 Ag3 115.65(2) . . ?
Ag7 Ag4 Ag3 121.04(2) . . ?
Ag8 Ag4 Ag5 108.59(3) . . ?
Ag8 Ag4 Ag7 61.36(2) . . ?
Ag8 Ag4 Ag9 109.53(3) . . ?
Ag8 Ag4 Ag11 59.736(19) . . ?
Ag8 Ag4 Ag3 66.73(3) . . ?
Ag9 Ag4 Ag7 59.019(19) . . ?
Ag9 Ag4 Ag3 173.045(17) . . ?
Ag11 Ag4 Ag5 60.743(15) . . ?
Ag11 Ag4 Ag7 107.62(4) . . ?
Ag11 Ag4 Ag9 108.53(3) . . ?
Ag11 Ag4 Ag3 64.58(3) . . ?
S2 Ag4 Pt1 162.87(4) . . ?
S2 Ag4 Ag5 135.00(4) . . ?
S2 Ag4 Ag7 116.97(4) . . ?
S2 Ag4 Ag8 103.59(5) . . ?
S2 Ag4 Ag9 134.88(4) . . ?
S2 Ag4 Ag11 114.41(4) . . ?
S2 Ag4 Ag3 51.96(4) . . ?
Pt1 Ag5 Ag0A 58.17(2) . . ?
Pt1 Ag5 Ag4 58.47(3) . . ?
Pt1 Ag5 Ag6 57.64(2) . . ?
Pt1 Ag5 Ag9 59.063(16) . . ?
Pt1 Ag5 Ag11 58.347(16) . . ?
Ag0A Ag5 Ag4 107.92(2) . . ?
Ag0A Ag5 Ag6 60.28(3) . . ?
Ag0A Ag5 Ag11 60.490(15) . . ?
Ag4 Ag5 Ag6 107.44(2) . . ?
Ag4 Ag5 Ag11 59.333(18) . . ?
Ag9 Ag5 Ag0A 108.68(3) . . ?
Ag9 Ag5 Ag4 60.390(16) . . ?
Ag9 Ag5 Ag6 59.71(2) . . ?
Ag9 Ag5 Ag11 108.310(18) . . ?
Ag11 Ag5 Ag6 108.09(2) . . ?
P1 Ag5 Pt1 175.67(4) . . ?
P1 Ag5 Ag0A 118.40(4) . . ?
P1 Ag5 Ag4 125.86(4) . . ?
P1 Ag5 Ag6 118.76(4) . . ?
P1 Ag5 Ag9 122.04(4) . . ?
P1 Ag5 Ag11 123.10(4) . . ?
Pt1 Ag6 Ag0A 57.841(12) . . ?
Pt1 Ag6 Ag5 57.914(10) . . ?
Pt1 Ag6 Ag9 58.931(13) . . ?
Pt1 Ag6 Ag10 58.80(3) . . ?
Pt1 Ag6 Ag1 59.591(17) . . ?
Ag0A Ag6 Ag5 59.15(2) . . ?
Ag9 Ag6 Ag0A 107.28(2) . . ?
Ag9 Ag6 Ag5 59.11(3) . . ?
Ag9 Ag6 Ag10 109.67(3) . . ?
Ag10 Ag6 Ag0A 60.376(19) . . ?
Ag10 Ag6 Ag5 108.01(3) . . ?
Ag1 Ag6 Ag0A 108.21(2) . . ?
Ag1 Ag6 Ag5 109.63(2) . . ?
Ag1 Ag6 Ag9 63.19(3) . . ?
Ag1 Ag6 Ag10 59.371(19) . . ?
S4 Ag6 Pt1 162.20(4) . . ?
S4 Ag6 Ag0A 117.71(4) . . ?
S4 Ag6 Ag5 137.26(4) . . ?
S4 Ag6 Ag9 133.13(4) . . ?
S4 Ag6 Ag10 103.56(5) . . ?
S4 Ag6 Ag1 111.03(4) . . ?
Pt1 Ag7 Ag1A 58.948(17) . . ?
Pt1 Ag7 Ag4 58.34(3) . . ?
Pt1 Ag7 Ag8 58.332(18) . . ?
Pt1 Ag7 Ag9 59.294(15) . . ?
Pt1 Ag7 Ag1 59.541(17) . . ?
Ag1A Ag7 Ag4 106.89(3) . . ?
Ag1A Ag7 Ag8 59.78(3) . . ?
Ag4 Ag7 Ag8 57.57(2) . . ?
Ag9 Ag7 Ag1A 111.291(16) . . ?
Ag9 Ag7 Ag4 59.915(13) . . ?
Ag9 Ag7 Ag8 107.166(18) . . ?
Ag1 Ag7 Ag1A 61.87(3) . . ?
Ag1 Ag7 Ag4 110.10(3) . . ?
Ag1 Ag7 Ag8 109.51(2) . . ?
Ag1 Ag7 Ag9 63.05(3) . . ?
P5 Ag7 Pt1 176.48(4) . . ?
P5 Ag7 Ag1A 122.78(4) . . ?
P5 Ag7 Ag4 122.17(5) . . ?
P5 Ag7 Ag8 125.11(4) . . ?
P5 Ag7 Ag9 117.58(4) . . ?
P5 Ag7 Ag1 118.02(4) . . ?
Pt1 Ag8 Ag1A 58.198(11) . . ?
Pt1 Ag8 Ag4 59.14(3) . . ?
Pt1 Ag8 Ag7 56.808(12) . . ?
Pt1 Ag8 Ag11 59.130(17) . . ?
Pt1 Ag8 Ag12 57.601(13) . . ?
Ag1A Ag8 Ag7 59.06(2) . . ?
Ag1A Ag8 Ag12 58.56(3) . . ?
Ag4 Ag8 Ag1A 109.15(3) . . ?
Ag4 Ag8 Ag7 61.06(2) . . ?
Ag4 Ag8 Ag11 61.05(2) . . ?
Ag4 Ag8 Ag12 108.32(3) . . ?
Ag11 Ag8 Ag1A 107.89(2) . . ?
Ag11 Ag8 Ag7 108.40(2) . . ?
Ag11 Ag8 Ag12 59.93(3) . . ?
Ag12 Ag8 Ag7 105.29(2) . . ?
S1 Ag8 Pt1 160.43(4) . . ?
S1 Ag8 Ag1A 137.80(4) . . ?
S1 Ag8 Ag4 111.44(5) . . ?
S1 Ag8 Ag7 136.78(4) . . ?
S1 Ag8 Ag11 101.41(4) . . ?
S1 Ag8 Ag12 116.66(4) . . ?
Pt1 Ag9 Ag4 58.24(3) . . ?
Pt1 Ag9 Ag5 58.34(2) . . ?
Pt1 Ag9 Ag6 57.94(2) . . ?
Pt1 Ag9 Ag7 57.580(14) . . ?
Pt1 Ag9 Ag1 57.32(2) . . ?
Ag4 Ag9 Ag1 107.27(3) . . ?
Ag5 Ag9 Ag4 60.362(16) . . ?
Ag5 Ag9 Ag6 61.18(3) . . ?
Ag5 Ag9 Ag7 108.377(16) . . ?
Ag5 Ag9 Ag1 106.91(2) . . ?
Ag6 Ag9 Ag4 108.57(3) . . ?
Ag6 Ag9 Ag1 57.68(3) . . ?
Ag7 Ag9 Ag4 61.07(2) . . ?
Ag7 Ag9 Ag6 105.39(2) . . ?
Ag7 Ag9 Ag1 58.296(13) . . ?
P6 Ag9 Pt1 178.77(4) . . ?
P6 Ag9 Ag4 120.53(5) . . ?
P6 Ag9 Ag5 121.24(4) . . ?
P6 Ag9 Ag6 123.06(4) . . ?
P6 Ag9 Ag7 122.11(4) . . ?
P6 Ag9 Ag1 123.70(4) . . ?
Pt1 Ag10 Ag0A 57.57(3) . . ?
Pt1 Ag10 Ag1A 57.953(13) . . ?
Pt1 Ag10 Ag6 57.94(3) . . ?
Pt1 Ag10 Ag12 57.721(19) . . ?
Pt1 Ag10 Ag1 59.34(2) . . ?
Pt1 Ag10 Ag2 114.19(2) . . ?
Ag0A Ag10 Ag1A 106.37(3) . . ?
Ag0A Ag10 Ag2 117.28(2) . . ?
Ag1A Ag10 Ag2 118.48(2) . . ?
Ag6 Ag10 Ag0A 60.33(2) . . ?
Ag6 Ag10 Ag1A 107.75(3) . . ?
Ag6 Ag10 Ag12 107.58(3) . . ?
Ag6 Ag10 Ag2 65.51(3) . . ?
Ag12 Ag10 Ag0A 59.458(19) . . ?
Ag12 Ag10 Ag1A 58.460(19) . . ?
Ag12 Ag10 Ag2 171.914(17) . . ?
Ag1 Ag10 Ag0A 108.25(4) . . ?
Ag1 Ag10 Ag1A 61.659(15) . . ?
Ag1 Ag10 Ag6 59.472(19) . . ?
Ag1 Ag10 Ag12 108.51(3) . . ?
Ag1 Ag10 Ag2 64.73(2) . . ?
S5 Ag10 Pt1 161.36(4) . . ?
S5 Ag10 Ag0A 136.71(4) . . ?
S5 Ag10 Ag1A 115.09(4) . . ?
S5 Ag10 Ag6 114.68(5) . . ?
S5 Ag10 Ag12 136.34(4) . . ?
S5 Ag10 Ag1 102.02(5) . . ?
S5 Ag10 Ag2 51.48(4) . . ?
Pt1 Ag11 Ag0A 57.47(2) . . ?
Pt1 Ag11 Ag4 58.47(3) . . ?
Pt1 Ag11 Ag5 57.674(16) . . ?
Pt1 Ag11 Ag8 59.017(16) . . ?
Pt1 Ag11 Ag12 58.10(2) . . ?
Pt1 Ag11 Ag3 114.64(3) . . ?
Ag0A Ag11 Ag3 171.443(18) . . ?
Ag4 Ag11 Ag0A 107.29(3) . . ?
Ag4 Ag11 Ag5 59.924(14) . . ?
Ag4 Ag11 Ag12 108.11(3) . . ?
Ag4 Ag11 Ag3 64.25(2) . . ?
Ag5 Ag11 Ag0A 59.12(2) . . ?
Ag5 Ag11 Ag3 114.71(2) . . ?
Ag8 Ag11 Ag0A 108.71(3) . . ?
Ag8 Ag11 Ag4 59.21(2) . . ?
Ag8 Ag11 Ag5 107.52(2) . . ?
Ag8 Ag11 Ag12 61.493(19) . . ?
Ag8 Ag11 Ag3 66.44(3) . . ?
Ag12 Ag11 Ag0A 59.77(3) . . ?
Ag12 Ag11 Ag5 107.192(19) . . ?
Ag12 Ag11 Ag3 120.28(3) . . ?
S3 Ag11 Pt1 163.23(4) . . ?
S3 Ag11 Ag0A 135.08(4) . . ?
S3 Ag11 Ag4 104.76(5) . . ?
S3 Ag11 Ag5 115.63(4) . . ?
S3 Ag11 Ag8 114.53(4) . . ?
S3 Ag11 Ag12 135.02(4) . . ?
S3 Ag11 Ag3 51.88(4) . . ?
Pt1 Ag12 Ag0A 58.055(13) . . ?
Pt1 Ag12 Ag1A 59.00(2) . . ?
Pt1 Ag12 Ag8 58.21(2) . . ?
Pt1 Ag12 Ag10 58.35(3) . . ?
Pt1 Ag12 Ag11 58.84(2) . . ?
Ag0A Ag12 Ag8 107.24(2) . . ?
Ag0A Ag12 Ag10 60.286(19) . . ?
Ag1A Ag12 Ag0A 108.913(15) . . ?
Ag1A Ag12 Ag8 60.24(3) . . ?
Ag1A Ag12 Ag10 60.820(17) . . ?
Ag1A Ag12 Ag11 108.15(2) . . ?
Ag10 Ag12 Ag8 108.30(3) . . ?
Ag11 Ag12 Ag0A 60.820(13) . . ?
Ag11 Ag12 Ag8 58.58(3) . . ?
Ag11 Ag12 Ag10 109.11(3) . . ?
P4 Ag12 Pt1 178.10(4) . . ?
P4 Ag12 Ag0A 123.03(4) . . ?
P4 Ag12 Ag1A 120.97(4) . . ?
P4 Ag12 Ag8 119.98(4) . . ?
P4 Ag12 Ag10 123.46(5) . . ?
P4 Ag12 Ag11 119.99(4) . . ?
Pt1 Ag1 Ag1A 57.502(16) . . ?
Pt1 Ag1 Ag6 58.421(15) . . ?
Pt1 Ag1 Ag7 57.662(19) . . ?
Pt1 Ag1 Ag9 57.18(2) . . ?
Pt1 Ag1 Ag10 59.06(3) . . ?
Pt1 Ag1 Ag2 114.40(2) . . ?
Ag1A Ag1 Ag9 105.913(19) . . ?
Ag1A Ag1 Ag2 118.02(2) . . ?
Ag6 Ag1 Ag1A 108.22(2) . . ?
Ag6 Ag1 Ag7 106.87(3) . . ?
Ag6 Ag1 Ag9 59.132(18) . . ?
Ag6 Ag1 Ag2 66.18(3) . . ?
Ag7 Ag1 Ag1A 59.37(2) . . ?
Ag7 Ag1 Ag9 58.65(3) . . ?
Ag7 Ag1 Ag2 172.039(18) . . ?
Ag9 Ag1 Ag2 117.62(3) . . ?
Ag10 Ag1 Ag1A 60.584(15) . . ?
Ag10 Ag1 Ag6 61.16(2) . . ?
Ag10 Ag1 Ag7 108.38(3) . . ?
Ag10 Ag1 Ag9 107.88(3) . . ?
Ag10 Ag1 Ag2 65.25(2) . . ?
S6 Ag1 Pt1 164.48(4) . . ?
S6 Ag1 Ag1A 133.04(5) . . ?
S6 Ag1 Ag6 106.22(4) . . ?
S6 Ag1 Ag7 135.53(4) . . ?
S6 Ag1 Ag9 118.94(5) . . ?
S6 Ag1 Ag10 113.30(5) . . ?
S6 Ag1 Ag2 52.19(4) . . ?
Ag1 Ag2 Ag10 50.020(18) . . ?
S4 Ag2 Ag10 87.07(4) . . ?
S4 Ag2 Ag1 91.80(5) . . ?
S4 Ag2 S5 117.13(5) . . ?
S4 Ag2 S6 112.46(6) . . ?
S5 Ag2 Ag10 46.06(4) . . ?
S5 Ag2 Ag1 85.63(4) . . ?
S5 Ag2 S6 109.76(5) . . ?
S6 Ag2 Ag10 93.26(4) . . ?
S6 Ag2 Ag1 46.13(3) . . ?
P8 Ag2 Ag10 153.76(5) . . ?
P8 Ag2 Ag1 151.10(5) . . ?
P8 Ag2 S4 102.68(6) . . ?
P8 Ag2 S5 108.85(6) . . ?
P8 Ag2 S6 104.98(6) . . ?
Ag4 Ag3 Ag11 51.178(18) . . ?
S1 Ag3 Ag4 92.48(4) . . ?
S1 Ag3 Ag11 85.16(5) . . ?
S2 Ag3 Ag4 46.21(4) . . ?
S2 Ag3 Ag11 95.86(4) . . ?
S2 Ag3 S1 110.15(5) . . ?
S2 Ag3 S3 118.72(5) . . ?
S3 Ag3 Ag4 88.80(4) . . ?
S3 Ag3 Ag11 46.06(3) . . ?
S3 Ag3 S1 110.87(5) . . ?
P7 Ag3 Ag4 150.08(5) . . ?
P7 Ag3 Ag11 149.66(5) . . ?
P7 Ag3 S1 107.55(6) . . ?
P7 Ag3 S2 104.80(7) . . ?
P7 Ag3 S3 103.82(6) . . ?
Ag8 S1 Ag3 83.86(5) . . ?
C5 S1 Ag8 110.0(2) . . ?
C5 S1 Ag3 98.58(19) . . ?
Ag4 S2 Ag3 81.83(5) . . ?
C16 S2 Ag4 109.9(2) . . ?
C16 S2 Ag3 102.6(2) . . ?
Ag11 S3 Ag3 82.06(5) . . ?
C4 S3 Ag11 114.3(2) . . ?
C4 S3 Ag3 97.0(2) . . ?
Ag6 S4 Ag2 84.45(5) . . ?
C8 S4 Ag6 112.6(2) . . ?
C8 S4 Ag2 96.8(2) . . ?
Ag10 S5 Ag2 82.46(5) . . ?
C73 S5 Ag10 109.26(15) . . ?
C73 S5 Ag2 104.28(15) . . ?
Ag1 S6 Ag2 81.68(5) . . ?
C64 S6 Ag1 110.29(17) . . ?
C64 S6 Ag2 98.35(18) . . ?
C1 P1 Ag5 110.96(19) . . ?
C1 P1 C2 104.6(3) . . ?
C1 P1 C10 102.4(2) . . ?
C2 P1 Ag5 117.67(18) . . ?
C2 P1 C10 101.2(2) . . ?
C10 P1 Ag5 118.11(14) . . ?
C7 P2 Ag0A 116.35(18) . . ?
C7 P2 C35 100.4(3) . . ?
C35 P2 Ag0A 114.65(18) . . ?
C38 P2 Ag0A 114.12(19) . . ?
C38 P2 C7 106.7(3) . . ?
C38 P2 C35 102.9(3) . . ?
C23 P3 Ag1A 114.62(16) . . ?
C23 P3 C111 104.4(2) . . ?
C23 P3 C140 101.6(2) . . ?
C111 P3 Ag1A 114.73(14) . . ?
C140 P3 Ag1A 115.45(15) . . ?
C140 P3 C111 104.4(2) . . ?
C6 P4 Ag12 111.92(18) . . ?
C52 P4 Ag12 117.46(19) . . ?
C52 P4 C6 102.3(3) . . ?
C62 P4 Ag12 115.1(2) . . ?
C62 P4 C6 104.1(3) . . ?
C62 P4 C52 104.4(3) . . ?
C29 P5 Ag7 114.03(15) . . ?
C29 P5 C59 105.2(2) . . ?
C39 P5 Ag7 113.13(14) . . ?
C39 P5 C29 103.3(2) . . ?
C39 P5 C59 102.5(3) . . ?
C59 P5 Ag7 117.2(2) . . ?
C9 P6 Ag9 114.86(19) . . ?
C9 P6 C17 102.5(2) . . ?
C9 P6 C53 103.9(2) . . ?
C17 P6 Ag9 112.63(15) . . ?
C53 P6 Ag9 117.25(14) . . ?
C53 P6 C17 104.0(2) . . ?
C60 P7 Ag3 116.9(3) . . ?
C60 P7 C145 101.3(3) . . ?
C60 P7 C176 103.4(3) . . ?
C145 P7 Ag3 117.6(3) . . ?
C176 P7 Ag3 111.97(18) . . ?
C176 P7 C145 103.9(4) . . ?
C79 P8 Ag2 116.54(18) . . ?
C79 P8 C103 102.8(3) . . ?
C79 P8 C124 103.1(3) . . ?
C103 P8 Ag2 113.99(17) . . ?
C103 P8 C124 104.7(2) . . ?
C124 P8 Ag2 114.29(18) . . ?
C47 C1 P1 116.5(4) . . ?
C71 C1 P1 124.1(5) . . ?
C71 C1 C47 119.4(5) . . ?
C51 C2 P1 118.5(4) . . ?
C51 C2 C132 119.7(6) . . ?
C132 C2 P1 121.8(5) . . ?
C16 C3 H3 119.2 . . ?
C88 C3 H3 119.2 . . ?
C88 C3 C16 121.6(7) . . ?
C37 C4 S3 122.9(5) . . ?
C37 C4 C119 115.9(6) . . ?
C119 C4 S3 121.0(5) . . ?
C45 C5 S1 122.3(5) . . ?
C49 C5 S1 122.5(4) . . ?
C49 C5 C45 115.1(5) . . ?
C90 C6 P4 118.8(4) . . ?
C90 C6 C99 118.7(6) . . ?
C99 C6 P4 122.5(5) . . ?
C36 C7 P2 118.5(4) . . ?
C36 C7 C98 119.5(5) . . ?
C98 C7 P2 121.9(4) . . ?
C48 C8 S4 122.3(5) . . ?
C91 C8 S4 120.4(5) . . ?
C91 C8 C48 117.3(6) . . ?
C46 C9 P6 119.2(5) . . ?
C46 C9 C72 118.1(6) . . ?
C72 C9 P6 122.6(5) . . ?
C11 C10 P1 117.1(2) . . ?
C11 C10 C15 120.0 . . ?
C15 C10 P1 122.7(2) . . ?
C10 C11 H11 120.0 . . ?
C12 C11 C10 120.0 . . ?
C12 C11 H11 120.0 . . ?
C11 C12 H12 120.0 . . ?
C11 C12 C13 120.0 . . ?
C13 C12 H12 120.0 . . ?
C12 C13 H13 120.0 . . ?
C14 C13 C12 120.0 . . ?
C14 C13 H13 120.0 . . ?
C13 C14 H14 120.0 . . ?
C13 C14 C15 120.0 . . ?
C15 C14 H14 120.0 . . ?
C10 C15 H15 120.0 . . ?
C14 C15 C10 120.0 . . ?
C14 C15 H15 120.0 . . ?
C3 C16 S2 122.6(5) . . ?
C3 C16 C148 116.9(6) . . ?
C148 C16 S2 120.5(5) . . ?
C18 C17 P6 116.5(2) . . ?
C18 C17 C22 120.0 . . ?
C22 C17 P6 123.4(2) . . ?
C17 C18 H18 120.0 . . ?
C19 C18 C17 120.0 . . ?
C19 C18 H18 120.0 . . ?
C18 C19 H19 120.0 . . ?
C18 C19 C20 120.0 . . ?
C20 C19 H19 120.0 . . ?
C19 C20 H20 120.0 . . ?
C19 C20 C21 120.0 . . ?
C21 C20 H20 120.0 . . ?
C20 C21 H21 120.0 . . ?
C22 C21 C20 120.0 . . ?
C22 C21 H21 120.0 . . ?
C17 C22 H22 120.0 . . ?
C21 C22 C17 120.0 . . ?
C21 C22 H22 120.0 . . ?
C24 C23 P3 116.6(3) . . ?
C24 C23 C28 120.0 . . ?
C28 C23 P3 123.4(3) . . ?
C23 C24 H24 120.0 . . ?
C25 C24 C23 120.0 . . ?
C25 C24 H24 120.0 . . ?
C24 C25 H25 120.0 . . ?
C26 C25 C24 120.0 . . ?
C26 C25 H25 120.0 . . ?
C25 C26 H26 120.0 . . ?
C27 C26 C25 120.0 . . ?
C27 C26 H26 120.0 . . ?
C26 C27 H27 120.0 . . ?
C28 C27 C26 120.0 . . ?
C28 C27 H27 120.0 . . ?
C23 C28 H28 120.0 . . ?
C27 C28 C23 120.0 . . ?
C27 C28 H28 120.0 . . ?
C30 C29 P5 116.1(3) . . ?
C30 C29 C34 120.0 . . ?
C34 C29 P5 123.8(3) . . ?
C29 C30 H30 120.0 . . ?
C29 C30 C31 120.0 . . ?
C31 C30 H30 120.0 . . ?
C30 C31 H31 120.0 . . ?
C32 C31 C30 120.0 . . ?
C32 C31 H31 120.0 . . ?
C31 C32 H32 120.0 . . ?
C31 C32 C33 120.0 . . ?
C33 C32 H32 120.0 . . ?
C32 C33 H33 120.0 . . ?
C34 C33 C32 120.0 . . ?
C34 C33 H33 120.0 . . ?
C29 C34 H34 120.0 . . ?
C33 C34 C29 120.0 . . ?
C33 C34 H34 120.0 . . ?
C92 C35 P2 122.7(5) . . ?
C95 C35 P2 117.2(4) . . ?
C95 C35 C92 120.1(6) . . ?
C7 C36 H36 120.1 . . ?
C7 C36 C94 119.9(6) . . ?
C94 C36 H36 120.1 . . ?
C4 C37 H37 118.7 . . ?
C155 C37 C4 122.7(7) . . ?
C155 C37 H37 118.7 . . ?
C50 C38 P2 116.4(5) . . ?
C102 C38 P2 123.8(5) . . ?
C102 C38 C50 119.6(6) . . ?
C40 C39 P5 121.7(2) . . ?
C40 C39 C44 120.0 . . ?
C44 C39 P5 118.3(2) . . ?
C39 C40 H40 120.0 . . ?
C39 C40 C41 120.0 . . ?
C41 C40 H40 120.0 . . ?
C40 C41 H41 120.0 . . ?
C40 C41 C42 120.0 . . ?
C42 C41 H41 120.0 . . ?
C41 C42 H42 120.0 . . ?
C41 C42 C43 120.0 . . ?
C43 C42 H42 120.0 . . ?
C42 C43 H43 120.0 . . ?
C44 C43 C42 120.0 . . ?
C44 C43 H43 120.0 . . ?
C39 C44 H44 120.0 . . ?
C43 C44 C39 120.0 . . ?
C43 C44 H44 120.0 . . ?
C5 C45 Cl1 118.9(5) . . ?
C85 C45 Cl1 117.7(5) . . ?
C85 C45 C5 123.3(6) . . ?
C9 C46 H46 119.6 . . ?
C9 C46 C86 120.8(6) . . ?
C86 C46 H46 119.6 . . ?
C1 C47 H47 119.7 . . ?
C97 C47 C1 120.5(6) . . ?
C97 C47 H47 119.7 . . ?
C8 C48 H48 118.9 . . ?
C101 C48 C8 122.2(7) . . ?
C101 C48 H48 118.9 . . ?
C5 C49 H49 118.6 . . ?
C70 C49 C5 122.8(6) . . ?
C70 C49 H49 118.6 . . ?
C38 C50 H50 120.1 . . ?
C38 C50 C143 119.7(6) . . ?
C143 C50 H50 120.1 . . ?
C2 C51 H51 120.1 . . ?
C144 C51 C2 119.8(6) . . ?
C144 C51 H51 120.1 . . ?
C87 C52 P4 124.7(5) . . ?
C87 C52 C93 118.1(6) . . ?
C93 C52 P4 117.0(5) . . ?
C54 C53 P6 117.6(2) . . ?
C54 C53 C58 120.0 . . ?
C58 C53 P6 122.3(2) . . ?
C53 C54 H54 120.0 . . ?
C53 C54 C55 120.0 . . ?
C55 C54 H54 120.0 . . ?
C54 C55 H55 120.0 . . ?
C56 C55 C54 120.0 . . ?
C56 C55 H55 120.0 . . ?
C55 C56 H56 120.0 . . ?
C55 C56 C57 120.0 . . ?
C57 C56 H56 120.0 . . ?
C56 C57 H57 120.0 . . ?
C58 C57 C56 120.0 . . ?
C58 C57 H57 120.0 . . ?
C53 C58 H58 120.0 . . ?
C57 C58 C53 120.0 . . ?
C57 C58 H58 120.0 . . ?
C134 C59 P5 118.9(5) . . ?
C134 C59 C152 119.0(7) . . ?
C152 C59 P5 122.1(5) . . ?
C130 C60 P7 116.8(5) . . ?
C130 C60 C159 119.8(8) . . ?
C159 C60 P7 123.4(7) . . ?
C100 C61 H61 119.5 . . ?
C117 C61 H61 119.5 . . ?
C117 C61 C100 121.0(7) . . ?
C89 C62 P4 118.7(5) . . ?
C89 C62 C96 119.3(6) . . ?
C96 C62 P4 122.0(5) . . ?
C99 C63 H63 119.9 . . ?
C99 C63 C146 120.1(6) . . ?
C146 C63 H63 119.9 . . ?
C65 C64 S6 120.9(3) . . ?
C65 C64 C69 120.0 . . ?
C69 C64 S6 118.9(3) . . ?
C64 C65 H65 120.0 . . ?
C66 C65 C64 120.0 . . ?
C66 C65 H65 120.0 . . ?
C65 C66 H66 120.0 . . ?
C67 C66 C65 120.0 . . ?
C67 C66 H66 120.0 . . ?
F6 C67 C66 118.6(6) . . ?
F6 C67 C68 121.4(6) . . ?
C66 C67 C68 120.0 . . ?
C67 C68 H68 120.0 . . ?
C69 C68 C67 120.0 . . ?
C69 C68 H68 120.0 . . ?
C64 C69 Cl6 123.2(3) . . ?
C68 C69 Cl6 116.8(3) . . ?
C68 C69 C64 120.0 . . ?
C49 C70 H70 121.2 . . ?
C49 C70 C116 117.7(6) . . ?
C116 C70 H70 121.2 . . ?
C1 C71 H71 119.8 . . ?
C1 C71 C153 120.5(6) . . ?
C153 C71 H71 119.8 . . ?
C9 C72 H72 119.6 . . ?
C120 C72 C9 120.7(6) . . ?
C120 C72 H72 119.6 . . ?
C74 C73 S5 120.2(2) . . ?
C74 C73 C78 120.0 . . ?
C78 C73 S5 119.8(2) . . ?
C73 C74 H74 120.0 . . ?
C75 C74 C73 120.0 . . ?
C75 C74 H74 120.0 . . ?
C74 C75 H75 120.0 . . ?
C76 C75 C74 120.0 . . ?
C76 C75 H75 120.0 . . ?
F4 C76 C75 118.3(5) . . ?
F4 C76 C77 121.7(5) . . ?
C75 C76 C77 120.0 . . ?
C76 C77 H77 120.0 . . ?
C78 C77 C76 120.0 . . ?
C78 C77 H77 120.0 . . ?
C73 C78 Cl5 122.8(3) . . ?
C77 C78 Cl5 117.2(3) . . ?
C77 C78 C73 120.0 . . ?
C80 C79 P8 124.2(3) . . ?
C80 C79 C84 120.0 . . ?
C84 C79 P8 115.7(3) . . ?
C79 C80 H80 120.0 . . ?
C79 C80 C81 120.0 . . ?
C81 C80 H80 120.0 . . ?
C80 C81 H81 120.0 . . ?
C82 C81 C80 120.0 . . ?
C82 C81 H81 120.0 . . ?
C81 C82 H82 120.0 . . ?
C81 C82 C83 120.0 . . ?
C83 C82 H82 120.0 . . ?
C82 C83 H83 120.0 . . ?
C82 C83 C84 120.0 . . ?
C84 C83 H83 120.0 . . ?
C79 C84 H84 120.0 . . ?
C83 C84 C79 120.0 . . ?
C83 C84 H84 120.0 . . ?
C45 C85 H85 121.2 . . ?
C116 C85 C45 117.6(6) . . ?
C116 C85 H85 121.2 . . ?
C46 C86 H86 120.0 . . ?
C157 C86 C46 120.1(7) . . ?
C157 C86 H86 120.0 . . ?
C52 C87 H87 119.3 . . ?
C52 C87 C168 121.3(8) . . ?
C168 C87 H87 119.3 . . ?
C3 C88 H88 120.3 . . ?
C179 C88 C3 119.4(8) . . ?
C179 C88 H88 120.3 . . ?
C62 C89 H89 120.2 . . ?
C62 C89 C149 119.6(7) . . ?
C149 C89 H89 120.2 . . ?
C6 C90 H90 119.3 . . ?
C6 C90 C133 121.4(6) . . ?
C133 C90 H90 119.3 . . ?
C8 C91 Cl2 121.1(5) . . ?
C162 C91 Cl2 117.0(5) . . ?
C162 C91 C8 121.8(7) . . ?
C35 C92 H92 120.5 . . ?
C35 C92 C117 119.0(6) . . ?
C117 C92 H92 120.5 . . ?
C52 C93 H93 119.5 . . ?
C136 C93 C52 121.0(8) . . ?
C136 C93 H93 119.5 . . ?
C36 C94 H94 119.6 . . ?
C154 C94 C36 120.8(6) . . ?
C154 C94 H94 119.6 . . ?
C35 C95 H95 119.7 . . ?
C35 C95 C100 120.5(6) . . ?
C100 C95 H95 119.7 . . ?
C62 C96 H96 120.3 . . ?
C62 C96 C121 119.5(7) . . ?
C121 C96 H96 120.3 . . ?
C47 C97 H97 120.2 . . ?
C47 C97 C135 119.5(7) . . ?
C135 C97 H97 120.2 . . ?
C7 C98 H98 120.2 . . ?
C163 C98 C7 119.7(6) . . ?
C163 C98 H98 120.2 . . ?
C6 C99 H99 119.8 . . ?
C63 C99 C6 120.4(6) . . ?
C63 C99 H99 119.8 . . ?
C61 C100 C95 119.2(7) . . ?
C61 C100 H100 120.4 . . ?
C95 C100 H100 120.4 . . ?
C48 C101 H101 121.2 . . ?
C48 C101 C160 117.6(8) . . ?
C160 C101 H101 121.2 . . ?
C38 C102 H102 120.3 . . ?
C123 C102 C38 119.4(7) . . ?
C123 C102 H102 120.3 . . ?
C104 C103 P8 122.7(3) . . ?
C104 C103 C108 120.0 . . ?
C108 C103 P8 117.3(3) . . ?
C103 C104 H104 120.0 . . ?
C103 C104 C105 120.0 . . ?
C105 C104 H104 120.0 . . ?
C104 C105 H105 120.0 . . ?
C106 C105 C104 120.0 . . ?
C106 C105 H105 120.0 . . ?
C105 C106 H106 120.0 . . ?
C105 C106 C107 120.0 . . ?
C107 C106 H106 120.0 . . ?
C106 C107 H107 120.0 . . ?
C106 C107 C108 120.0 . . ?
C108 C107 H107 120.0 . . ?
C103 C108 H108 120.0 . . ?
C107 C108 C103 120.0 . . ?
C107 C108 H108 120.0 . . ?
F1 C109 C155 117.2(8) . . ?
C150 C109 F1 119.7(8) . . ?
C150 C109 C155 123.1(7) . . ?
C111 C110 H110 120.0 . . ?
C111 C110 C115 120.0 . . ?
C115 C110 H110 120.0 . . ?
C110 C111 P3 122.7(2) . . ?
C112 C111 P3 117.3(2) . . ?
C112 C111 C110 120.0 . . ?
C111 C112 H112 120.0 . . ?
C113 C112 C111 120.0 . . ?
C113 C112 H112 120.0 . . ?
C112 C113 H113 120.0 . . ?
C114 C113 C112 120.0 . . ?
C114 C113 H113 120.0 . . ?
C113 C114 H114 120.0 . . ?
C113 C114 C115 120.0 . . ?
C115 C114 H114 120.0 . . ?
C110 C115 H115 120.0 . . ?
C114 C115 C110 120.0 . . ?
C114 C115 H115 120.0 . . ?
F3 C116 C70 118.5(7) . . ?
C85 C116 F3 118.0(6) . . ?
C85 C116 C70 123.5(6) . . ?
C61 C117 C92 120.1(6) . . ?
C61 C117 H117 119.9 . . ?
C92 C117 H117 119.9 . . ?
C122 C118 H118 120.1 . . ?
C122 C118 C132 119.9(7) . . ?
C132 C118 H118 120.1 . . ?
C4 C119 Cl3 120.4(5) . . ?
C150 C119 Cl3 118.3(5) . . ?
C150 C119 C4 121.3(7) . . ?
C72 C120 H120 120.1 . . ?
C157 C120 C72 119.9(7) . . ?
C157 C120 H120 120.1 . . ?
C96 C121 H121 119.4 . . ?
C151 C121 C96 121.1(7) . . ?
C151 C121 H121 119.4 . . ?
C118 C122 H122 119.9 . . ?
C144 C122 C118 120.3(7) . . ?
C144 C122 H122 119.9 . . ?
C102 C123 H123 119.0 . . ?
C161 C123 C102 122.0(7) . . ?
C161 C123 H123 119.0 . . ?
C125 C124 P8 123.2(3) . . ?
C125 C124 C129 120.0 . . ?
C129 C124 P8 116.8(3) . . ?
C124 C125 H125 120.0 . . ?
C126 C125 C124 120.0 . . ?
C126 C125 H125 120.0 . . ?
C125 C126 H126 120.0 . . ?
C125 C126 C127 120.0 . . ?
C127 C126 H126 120.0 . . ?
C126 C127 H127 120.0 . . ?
C126 C127 C128 120.0 . . ?
C128 C127 H127 120.0 . . ?
C127 C128 H128 120.0 . . ?
C129 C128 C127 120.0 . . ?
C129 C128 H128 120.0 . . ?
C124 C129 H129 120.0 . . ?
C128 C129 C124 120.0 . . ?
C128 C129 H129 120.0 . . ?
C60 C130 H130 120.1 . . ?
C165 C130 C60 119.8(8) . . ?
C165 C130 H130 120.1 . . ?
C145 C131 H131 119.8 . . ?
C172 C131 H131 119.8 . . ?
C172 C131 C145 120.4(10) . . ?
C2 C132 H132 120.0 . . ?
C118 C132 C2 120.0(6) . . ?
C118 C132 H132 120.0 . . ?
C90 C133 H133 119.9 . . ?
C90 C133 C146 120.2(7) . . ?
C146 C133 H133 119.9 . . ?
C59 C134 H134 119.4 . . ?
C59 C134 C171 121.3(7) . . ?
C171 C134 H134 119.4 . . ?
C97 C135 H135 119.8 . . ?
C153 C135 C97 120.3(6) . . ?
C153 C135 H135 119.8 . . ?
C93 C136 H136 119.9 . . ?
C158 C136 C93 120.2(8) . . ?
C158 C136 H136 119.9 . . ?
C138 C137 H137 120.0 . . ?
C138 C137 C142 120.0 . . ?
C142 C137 H137 120.0 . . ?
C137 C138 H138 120.0 . . ?
C139 C138 C137 120.0 . . ?
C139 C138 H138 120.0 . . ?
C138 C139 H139 120.0 . . ?
C138 C139 C140 120.0 . . ?
C140 C139 H139 120.0 . . ?
C139 C140 P3 122.3(3) . . ?
C139 C140 C141 120.0 . . ?
C141 C140 P3 117.7(3) . . ?
C140 C141 H141 120.0 . . ?
C140 C141 C142 120.0 . . ?
C142 C141 H141 120.0 . . ?
C137 C142 H142 120.0 . . ?
C141 C142 C137 120.0 . . ?
C141 C142 H142 120.0 . . ?
C50 C143 H143 120.3 . . ?
C161 C143 C50 119.4(7) . . ?
C161 C143 H143 120.3 . . ?
C51 C144 H144 119.8 . . ?
C122 C144 C51 120.4(7) . . ?
C122 C144 H144 119.8 . . ?
C131 C145 P7 116.2(7) . . ?
C166 C145 P7 125.1(7) . . ?
C166 C145 C131 118.7(9) . . ?
C63 C146 H146 120.4 . . ?
C133 C146 C63 119.1(7) . . ?
C133 C146 H146 120.4 . . ?
C156 C147 H147 120.4 . . ?
C165 C147 H147 120.4 . . ?
C165 C147 C156 119.3(9) . . ?
C16 C148 Cl4 120.8(5) . . ?
C169 C148 Cl4 117.0(6) . . ?
C169 C148 C16 122.2(7) . . ?
C89 C149 H149 119.9 . . ?
C151 C149 C89 120.3(7) . . ?
C151 C149 H149 119.9 . . ?
C109 C150 C119 119.5(7) . . ?
C109 C150 H150 120.3 . . ?
C119 C150 H150 120.3 . . ?
C121 C151 C149 120.2(7) . . ?
C121 C151 H151 119.9 . . ?
C149 C151 H151 119.9 . . ?
C59 C152 H152 119.3 . . ?
C59 C152 C170 121.3(8) . . ?
C170 C152 H152 119.3 . . ?
C71 C153 H153 120.2 . . ?
C135 C153 C71 119.6(7) . . ?
C135 C153 H153 120.2 . . ?
C94 C154 H154 120.3 . . ?
C94 C154 C163 119.4(6) . . ?
C163 C154 H154 120.3 . . ?
C37 C155 C109 117.5(8) . . ?
C37 C155 H155 121.3 . . ?
C109 C155 H155 121.3 . . ?
C147 C156 H156 119.4 . . ?
C159 C156 C147 121.2(8) . . ?
C159 C156 H156 119.4 . . ?
C86 C157 C120 120.4(7) . . ?
C86 C157 H157 119.8 . . ?
C120 C157 H157 119.8 . . ?
C136 C158 H158 119.6 . . ?
C136 C158 C168 120.9(7) . . ?
C168 C158 H158 119.6 . . ?
C60 C159 H159 120.4 . . ?
C156 C159 C60 119.1(9) . . ?
C156 C159 H159 120.4 . . ?
F2 C160 C101 117.5(9) . . ?
C162 C160 F2 119.8(8) . . ?
C162 C160 C101 122.8(7) . . ?
C123 C161 C143 119.9(7) . . ?
C123 C161 H161 120.1 . . ?
C143 C161 H161 120.1 . . ?
C91 C162 H162 120.8 . . ?
C160 C162 C91 118.4(7) . . ?
C160 C162 H162 120.8 . . ?
C98 C163 H163 119.7 . . ?
C154 C163 C98 120.7(6) . . ?
C154 C163 H163 119.7 . . ?
C170 C164 H164 119.4 . . ?
C171 C164 H164 119.4 . . ?
C171 C164 C170 121.2(8) . . ?
C130 C165 H165 119.7 . . ?
C147 C165 C130 120.7(11) . . ?
C147 C165 H165 119.7 . . ?
C145 C166 H166 120.5 . . ?
C145 C166 C180 119.0(11) . . ?
C180 C166 H166 120.5 . . ?
C172 C167 H167 118.5 . . ?
C180 C167 H167 118.5 . . ?
C180 C167 C172 123.0(12) . . ?
C87 C168 C158 118.6(8) . . ?
C87 C168 H168 120.7 . . ?
C158 C168 H168 120.7 . . ?
C148 C169 H169 121.5 . . ?
C179 C169 C148 117.1(7) . . ?
C179 C169 H169 121.5 . . ?
C152 C170 C164 118.3(8) . . ?
C152 C170 H170 120.9 . . ?
C164 C170 H170 120.9 . . ?
C134 C171 C164 118.9(8) . . ?
C134 C171 H171 120.6 . . ?
C164 C171 H171 120.6 . . ?
C131 C172 H172 120.8 . . ?
C167 C172 C131 118.3(11) . . ?
C167 C172 H172 120.8 . . ?
C174 C173 H173 120.0 . . ?
C174 C173 C178 120.0 . . ?
C178 C173 H173 120.0 . . ?
C173 C174 H174 120.0 . . ?
C175 C174 C173 120.0 . . ?
C175 C174 H174 120.0 . . ?
C174 C175 H175 120.0 . . ?
C174 C175 C176 120.0 . . ?
C176 C175 H175 120.0 . . ?
C175 C176 P7 117.3(3) . . ?
C177 C176 P7 122.7(3) . . ?
C177 C176 C175 120.0 . . ?
C176 C177 H177 120.0 . . ?
C178 C177 C176 120.0 . . ?
C178 C177 H177 120.0 . . ?
C173 C178 H178 120.0 . . ?
C177 C178 C173 120.0 . . ?
C177 C178 H178 120.0 . . ?
F5 C179 C88 119.6(10) . . ?
C169 C179 F5 117.6(9) . . ?
C169 C179 C88 122.7(8) . . ?
C166 C180 H180 119.8 . . ?
C167 C180 C166 120.4(13) . . ?
C167 C180 H180 119.8 . . ?

loop_
_geom_bond_atom_site_label_1
_geom_bond_atom_site_label_2
_geom_bond_distance
_geom_bond_site_symmetry_2
_geom_bond_publ_flag
Pt1 Ag0A 2.7428(6) . ?
Pt1 Ag1A 2.7606(8) . ?
Pt1 Ag4 2.7632(15) . ?
Pt1 Ag5 2.7504(8) . ?
Pt1 Ag6 2.7422(6) . ?
Pt1 Ag7 2.7210(5) . ?
Pt1 Ag8 2.7674(6) . ?
Pt1 Ag9 2.7715(6) . ?
Pt1 Ag10 2.7678(15) . ?
Pt1 Ag11 2.7707(7) . ?
Pt1 Ag12 2.7490(6) . ?
Pt1 Ag1 2.7760(7) . ?
Ag0A Ag5 2.8871(13) . ?
Ag0A Ag6 2.9204(7) . ?
Ag0A Ag10 2.9217(9) . ?
Ag0A Ag11 2.9277(10) . ?
Ag0A Ag12 2.8973(7) . ?
Ag0A P2 2.4545(13) . ?
Ag1A Ag7 2.8824(13) . ?
Ag1A Ag8 2.9038(13) . ?
Ag1A Ag10 2.9236(7) . ?
Ag1A Ag12 2.8539(7) . ?
Ag1A Ag1 2.9541(7) . ?
Ag1A P3 2.4654(15) . ?
Ag4 Ag5 2.9012(7) . ?
Ag4 Ag7 2.9351(10) . ?
Ag4 Ag8 2.8309(9) . ?
Ag4 Ag9 2.9020(7) . ?
Ag4 Ag11 2.8837(8) . ?
Ag4 Ag3 3.3337(8) . ?
Ag4 S2 2.4311(17) . ?
Ag5 Ag6 2.9287(13) . ?
Ag5 Ag9 2.8685(7) . ?
Ag5 Ag11 2.9249(7) . ?
Ag5 P1 2.4544(14) . ?
Ag6 Ag9 2.8863(11) . ?
Ag6 Ag10 2.8898(9) . ?
Ag6 Ag1 2.8417(7) . ?
Ag6 S4 2.4118(14) . ?
Ag7 Ag8 2.9435(7) . ?
Ag7 Ag9 2.8753(7) . ?
Ag7 Ag1 2.8643(11) . ?
Ag7 P5 2.4303(14) . ?
Ag8 Ag11 2.8462(7) . ?
Ag8 Ag12 2.9310(11) . ?
Ag8 S1 2.4376(14) . ?
Ag9 Ag1 3.0011(16) . ?
Ag9 P6 2.4686(14) . ?
Ag10 Ag12 2.9208(7) . ?
Ag10 Ag1 2.8388(8) . ?
Ag10 Ag2 3.3644(8) . ?
Ag10 S5 2.4437(18) . ?
Ag11 Ag12 2.8865(15) . ?
Ag11 Ag3 3.3429(12) . ?
Ag11 S3 2.4305(16) . ?
Ag12 P4 2.4529(14) . ?
Ag1 Ag2 3.3501(12) . ?
Ag1 S6 2.4408(15) . ?
Ag2 S4 2.6510(17) . ?
Ag2 S5 2.6554(16) . ?
Ag2 S6 2.6749(16) . ?
Ag2 P8 2.5526(18) . ?
Ag3 S1 2.6681(16) . ?
Ag3 S2 2.6524(16) . ?
Ag3 S3 2.6553(16) . ?
Ag3 P7 2.5431(19) . ?
Cl1 C45 1.748(6) . ?
Cl2 C91 1.734(7) . ?
Cl3 C119 1.730(8) . ?
Cl4 C148 1.729(8) . ?
Cl5 C78 1.710(4) . ?
Cl6 C69 1.722(6) . ?
S1 C5 1.755(6) . ?
S2 C16 1.759(6) . ?
S3 C4 1.761(6) . ?
S4 C8 1.765(6) . ?
S5 C73 1.790(3) . ?
S6 C64 1.805(4) . ?
P1 C1 1.813(6) . ?
P1 C2 1.821(6) . ?
P1 C10 1.827(3) . ?
P2 C7 1.832(6) . ?
P2 C35 1.833(6) . ?
P2 C38 1.824(6) . ?
P3 C23 1.825(4) . ?
P3 C111 1.837(3) . ?
P3 C140 1.830(3) . ?
P4 C6 1.824(6) . ?
P4 C52 1.821(6) . ?
P4 C62 1.820(6) . ?
P5 C29 1.826(4) . ?
P5 C39 1.817(3) . ?
P5 C59 1.830(6) . ?
P6 C9 1.822(6) . ?
P6 C17 1.832(3) . ?
P6 C53 1.832(3) . ?
P7 C60 1.825(8) . ?
P7 C145 1.828(9) . ?
P7 C176 1.827(4) . ?
P8 C79 1.830(4) . ?
P8 C103 1.840(4) . ?
P8 C124 1.842(4) . ?
F1 C109 1.373(8) . ?
F2 C160 1.375(9) . ?
F3 C116 1.371(7) . ?
F4 C76 1.334(6) . ?
F5 C179 1.368(10) . ?
F6 C67 1.346(7) . ?
C1 C47 1.412(9) . ?
C1 C71 1.368(8) . ?
C2 C51 1.390(9) . ?
C2 C132 1.398(8) . ?
C3 H3 0.9300 . ?
C3 C16 1.386(9) . ?
C3 C88 1.377(11) . ?
C4 C37 1.392(9) . ?
C4 C119 1.416(8) . ?
C5 C45 1.412(8) . ?
C5 C49 1.410(9) . ?
C6 C90 1.379(9) . ?
C6 C99 1.407(8) . ?
C7 C36 1.384(8) . ?
C7 C98 1.400(7) . ?
C8 C48 1.401(10) . ?
C8 C91 1.392(8) . ?
C9 C46 1.376(8) . ?
C9 C72 1.411(8) . ?
C10 C11 1.3900 . ?
C10 C15 1.3900 . ?
C11 H11 0.9300 . ?
C11 C12 1.3900 . ?
C12 H12 0.9300 . ?
C12 C13 1.3900 . ?
C13 H13 0.9300 . ?
C13 C14 1.3900 . ?
C14 H14 0.9300 . ?
C14 C15 1.3900 . ?
C15 H15 0.9300 . ?
C16 C148 1.408(9) . ?
C17 C18 1.3900 . ?
C17 C22 1.3900 . ?
C18 H18 0.9300 . ?
C18 C19 1.3900 . ?
C19 H19 0.9300 . ?
C19 C20 1.3900 . ?
C20 H20 0.9300 . ?
C20 C21 1.3900 . ?
C21 H21 0.9300 . ?
C21 C22 1.3900 . ?
C22 H22 0.9300 . ?
C23 C24 1.3900 . ?
C23 C28 1.3900 . ?
C24 H24 0.9300 . ?
C24 C25 1.3900 . ?
C25 H25 0.9300 . ?
C25 C26 1.3900 . ?
C26 H26 0.9300 . ?
C26 C27 1.3900 . ?
C27 H27 0.9300 . ?
C27 C28 1.3900 . ?
C28 H28 0.9300 . ?
C29 C30 1.3900 . ?
C29 C34 1.3900 . ?
C30 H30 0.9300 . ?
C30 C31 1.3900 . ?
C31 H31 0.9300 . ?
C31 C32 1.3900 . ?
C32 H32 0.9300 . ?
C32 C33 1.3900 . ?
C33 H33 0.9300 . ?
C33 C34 1.3900 . ?
C34 H34 0.9300 . ?
C35 C92 1.392(8) . ?
C35 C95 1.369(9) . ?
C36 H36 0.9300 . ?
C36 C94 1.389(9) . ?
C37 H37 0.9300 . ?
C37 C155 1.389(10) . ?
C38 C50 1.390(9) . ?
C38 C102 1.386(8) . ?
C39 C40 1.3900 . ?
C39 C44 1.3900 . ?
C40 H40 0.9300 . ?
C40 C41 1.3900 . ?
C41 H41 0.9300 . ?
C41 C42 1.3900 . ?
C42 H42 0.9300 . ?
C42 C43 1.3900 . ?
C43 H43 0.9300 . ?
C43 C44 1.3900 . ?
C44 H44 0.9300 . ?
C45 C85 1.368(9) . ?
C46 H46 0.9300 . ?
C46 C86 1.396(10) . ?
C47 H47 0.9300 . ?
C47 C97 1.388(9) . ?
C48 H48 0.9300 . ?
C48 C101 1.376(10) . ?
C49 H49 0.9300 . ?
C49 C70 1.372(9) . ?
C50 H50 0.9300 . ?
C50 C143 1.402(10) . ?
C51 H51 0.9300 . ?
C51 C144 1.386(10) . ?
C52 C87 1.383(9) . ?
C52 C93 1.401(10) . ?
C53 C54 1.3900 . ?
C53 C58 1.3900 . ?
C54 H54 0.9300 . ?
C54 C55 1.3900 . ?
C55 H55 0.9300 . ?
C55 C56 1.3900 . ?
C56 H56 0.9300 . ?
C56 C57 1.3900 . ?
C57 H57 0.9300 . ?
C57 C58 1.3900 . ?
C58 H58 0.9300 . ?
C59 C134 1.378(9) . ?
C59 C152 1.384(9) . ?
C60 C130 1.405(13) . ?
C60 C159 1.404(10) . ?
C61 H61 0.9300 . ?
C61 C100 1.382(11) . ?
C61 C117 1.356(12) . ?
C62 C89 1.390(9) . ?
C62 C96 1.395(8) . ?
C63 H63 0.9300 . ?
C63 C99 1.384(9) . ?
C63 C146 1.408(11) . ?
C64 C65 1.3900 . ?
C64 C69 1.3900 . ?
C65 H65 0.9300 . ?
C65 C66 1.3900 . ?
C66 H66 0.9300 . ?
C66 C67 1.3900 . ?
C67 C68 1.3900 . ?
C68 H68 0.9300 . ?
C68 C69 1.3900 . ?
C70 H70 0.9300 . ?
C70 C116 1.374(9) . ?
C71 H71 0.9300 . ?
C71 C153 1.416(10) . ?
C72 H72 0.9300 . ?
C72 C120 1.379(10) . ?
C73 C74 1.3900 . ?
C73 C78 1.3900 . ?
C74 H74 0.9300 . ?
C74 C75 1.3900 . ?
C75 H75 0.9300 . ?
C75 C76 1.3900 . ?
C76 C77 1.3900 . ?
C77 H77 0.9300 . ?
C77 C78 1.3900 . ?
C79 C80 1.3900 . ?
C79 C84 1.3900 . ?
C80 H80 0.9300 . ?
C80 C81 1.3900 . ?
C81 H81 0.9300 . ?
C81 C82 1.3900 . ?
C82 H82 0.9300 . ?
C82 C83 1.3900 . ?
C83 H83 0.9300 . ?
C83 C84 1.3900 . ?
C84 H84 0.9300 . ?
C85 H85 0.9300 . ?
C85 C116 1.365(11) . ?
C86 H86 0.9300 . ?
C86 C157 1.368(11) . ?
C87 H87 0.9300 . ?
C87 C168 1.387(11) . ?
C88 H88 0.9300 . ?
C88 C179 1.372(13) . ?
C89 H89 0.9300 . ?
C89 C149 1.409(10) . ?
C90 H90 0.9300 . ?
C90 C133 1.387(10) . ?
C91 C162 1.387(10) . ?
C92 H92 0.9300 . ?
C92 C117 1.403(9) . ?
C93 H93 0.9300 . ?
C93 C136 1.376(10) . ?
C94 H94 0.9300 . ?
C94 C154 1.380(10) . ?
C95 H95 0.9300 . ?
C95 C100 1.387(9) . ?
C96 H96 0.9300 . ?
C96 C121 1.404(10) . ?
C97 H97 0.9300 . ?
C97 C135 1.396(11) . ?
C98 H98 0.9300 . ?
C98 C163 1.386(9) . ?
C99 H99 0.9300 . ?
C100 H100 0.9300 . ?
C101 H101 0.9300 . ?
C101 C160 1.392(12) . ?
C102 H102 0.9300 . ?
C102 C123 1.367(10) . ?
C103 C104 1.3900 . ?
C103 C108 1.3900 . ?
C104 H104 0.9300 . ?
C104 C105 1.3900 . ?
C105 H105 0.9300 . ?
C105 C106 1.3900 . ?
C106 H106 0.9300 . ?
C106 C107 1.3900 . ?
C107 H107 0.9300 . ?
C107 C108 1.3900 . ?
C108 H108 0.9300 . ?
C109 C150 1.316(12) . ?
C109 C155 1.388(12) . ?
C110 H110 0.9300 . ?
C110 C111 1.3900 . ?
C110 C115 1.3900 . ?
C111 C112 1.3900 . ?
C112 H112 0.9300 . ?
C112 C113 1.3900 . ?
C113 H113 0.9300 . ?
C113 C114 1.3900 . ?
C114 H114 0.9300 . ?
C114 C115 1.3900 . ?
C115 H115 0.9300 . ?
C117 H117 0.9300 . ?
C118 H118 0.9300 . ?
C118 C122 1.384(12) . ?
C118 C132 1.385(10) . ?
C119 C150 1.397(10) . ?
C120 H120 0.9300 . ?
C120 C157 1.376(12) . ?
C121 H121 0.9300 . ?
C121 C151 1.350(12) . ?
C122 H122 0.9300 . ?
C122 C144 1.379(12) . ?
C123 H123 0.9300 . ?
C123 C161 1.360(12) . ?
C124 C125 1.3900 . ?
C124 C129 1.3900 . ?
C125 H125 0.9300 . ?
C125 C126 1.3900 . ?
C126 H126 0.9300 . ?
C126 C127 1.3900 . ?
C127 H127 0.9300 . ?
C127 C128 1.3900 . ?
C128 H128 0.9300 . ?
C128 C129 1.3900 . ?
C129 H129 0.9300 . ?
C130 H130 0.9300 . ?
C130 C165 1.395(13) . ?
C131 H131 0.9300 . ?
C131 C145 1.404(11) . ?
C131 C172 1.379(14) . ?
C132 H132 0.9300 . ?
C133 H133 0.9300 . ?
C133 C146 1.387(10) . ?
C134 H134 0.9300 . ?
C134 C171 1.385(11) . ?
C135 H135 0.9300 . ?
C135 C153 1.383(12) . ?
C136 H136 0.9300 . ?
C136 C158 1.351(13) . ?
C137 H137 0.9300 . ?
C137 C138 1.3900 . ?
C137 C142 1.3900 . ?
C138 H138 0.9300 . ?
C138 C139 1.3900 . ?
C139 H139 0.9300 . ?
C139 C140 1.3900 . ?
C140 C141 1.3900 . ?
C141 H141 0.9300 . ?
C141 C142 1.3900 . ?
C142 H142 0.9300 . ?
C143 H143 0.9300 . ?
C143 C161 1.377(12) . ?
C144 H144 0.9300 . ?
C145 C166 1.365(12) . ?
C146 H146 0.9300 . ?
C147 H147 0.9300 . ?
C147 C156 1.400(16) . ?
C147 C165 1.383(15) . ?
C148 C169 1.407(11) . ?
C149 H149 0.9300 . ?
C149 C151 1.377(12) . ?
C150 H150 0.9300 . ?
C151 H151 0.9300 . ?
C152 H152 0.9300 . ?
C152 C170 1.391(11) . ?
C153 H153 0.9300 . ?
C154 H154 0.9300 . ?
C154 C163 1.381(10) . ?
C155 H155 0.9300 . ?
C156 H156 0.9300 . ?
C156 C159 1.391(13) . ?
C157 H157 0.9300 . ?
C158 H158 0.9300 . ?
C158 C168 1.405(14) . ?
C159 H159 0.9300 . ?
C160 C162 1.360(14) . ?
C161 H161 0.9300 . ?
C162 H162 0.9300 . ?
C163 H163 0.9300 . ?
C164 H164 0.9300 . ?
C164 C170 1.392(14) . ?
C164 C171 1.387(13) . ?
C165 H165 0.9300 . ?
C166 H166 0.9300 . ?
C166 C180 1.401(16) . ?
C167 H167 0.9300 . ?
C167 C172 1.348(18) . ?
C167 C180 1.31(2) . ?
C168 H168 0.9300 . ?
C169 H169 0.9300 . ?
C169 C179 1.361(15) . ?
C170 H170 0.9300 . ?
C171 H171 0.9300 . ?
C172 H172 0.9300 . ?
C173 H173 0.9300 . ?
C173 C174 1.3900 . ?
C173 C178 1.3900 . ?
C174 H174 0.9300 . ?
C174 C175 1.3900 . ?
C175 H175 0.9300 . ?
C175 C176 1.3900 . ?
C176 C177 1.3900 . ?
C177 H177 0.9300 . ?
C177 C178 1.3900 . ?
C178 H178 0.9300 . ?
C180 H180 0.9300 . ?

loop_
_geom_torsion_atom_site_label_1
_geom_torsion_atom_site_label_2
_geom_torsion_atom_site_label_3
_geom_torsion_atom_site_label_4
_geom_torsion
_geom_torsion_site_symmetry_1
_geom_torsion_site_symmetry_2
_geom_torsion_site_symmetry_3
_geom_torsion_site_symmetry_4
_geom_torsion_publ_flag
Ag0A P2 C7 C36 -15.8(6) . . . . ?
Ag0A P2 C7 C98 160.5(5) . . . . ?
Ag0A P2 C35 C92 130.8(5) . . . . ?
Ag0A P2 C35 C95 -50.9(5) . . . . ?
Ag0A P2 C38 C50 -40.3(5) . . . . ?
Ag0A P2 C38 C102 145.8(5) . . . . ?
Ag1A P3 C23 C24 58.3(3) . . . . ?
Ag1A P3 C23 C28 -125.0(3) . . . . ?
Ag1A P3 C111 C110 -163.2(2) . . . . ?
Ag1A P3 C111 C112 16.2(3) . . . . ?
Ag1A P3 C140 C139 -152.1(3) . . . . ?
Ag1A P3 C140 C141 27.3(4) . . . . ?
Ag4 S2 C16 C3 22.9(6) . . . . ?
Ag4 S2 C16 C148 -157.6(5) . . . . ?
Ag5 P1 C1 C47 -55.9(5) . . . . ?
Ag5 P1 C1 C71 124.8(5) . . . . ?
Ag5 P1 C2 C51 -12.0(6) . . . . ?
Ag5 P1 C2 C132 166.5(5) . . . . ?
Ag5 P1 C10 C11 -47.7(3) . . . . ?
Ag5 P1 C10 C15 138.6(2) . . . . ?
Ag6 S4 C8 C48 23.8(6) . . . . ?
Ag6 S4 C8 C91 -158.3(5) . . . . ?
Ag7 P5 C29 C30 52.7(3) . . . . ?
Ag7 P5 C29 C34 -129.6(2) . . . . ?
Ag7 P5 C39 C40 -147.0(2) . . . . ?
Ag7 P5 C39 C44 36.2(3) . . . . ?
Ag7 P5 C59 C134 20.4(7) . . . . ?
Ag7 P5 C59 C152 -160.7(6) . . . . ?
Ag8 S1 C5 C45 -158.1(4) . . . . ?
Ag8 S1 C5 C49 26.3(5) . . . . ?
Ag9 P6 C9 C46 27.1(6) . . . . ?
Ag9 P6 C9 C72 -150.4(5) . . . . ?
Ag9 P6 C17 C18 49.9(3) . . . . ?
Ag9 P6 C17 C22 -133.9(3) . . . . ?
Ag9 P6 C53 C54 19.4(3) . . . . ?
Ag9 P6 C53 C58 -163.6(2) . . . . ?
Ag10 S5 C73 C74 30.6(3) . . . . ?
Ag10 S5 C73 C78 -149.2(2) . . . . ?
Ag11 S3 C4 C37 27.1(6) . . . . ?
Ag11 S3 C4 C119 -156.9(5) . . . . ?
Ag12 P4 C6 C90 29.9(5) . . . . ?
Ag12 P4 C6 C99 -149.7(4) . . . . ?
Ag12 P4 C52 C87 -133.5(5) . . . . ?
Ag12 P4 C52 C93 51.4(6) . . . . ?
Ag12 P4 C62 C89 20.7(6) . . . . ?
Ag12 P4 C62 C96 -160.2(5) . . . . ?
Ag1 S6 C64 C65 28.4(4) . . . . ?
Ag1 S6 C64 C69 -156.9(3) . . . . ?
Ag2 S4 C8 C48 -62.9(5) . . . . ?
Ag2 S4 C8 C91 114.9(5) . . . . ?
Ag2 S5 C73 C74 -56.2(3) . . . . ?
Ag2 S5 C73 C78 123.9(3) . . . . ?
Ag2 S6 C64 C65 -55.8(3) . . . . ?
Ag2 S6 C64 C69 118.9(3) . . . . ?
Ag2 P8 C79 C80 -128.8(3) . . . . ?
Ag2 P8 C79 C84 53.7(4) . . . . ?
Ag2 P8 C103 C104 -165.6(3) . . . . ?
Ag2 P8 C103 C108 16.2(4) . . . . ?
Ag2 P8 C124 C125 -139.0(3) . . . . ?
Ag2 P8 C124 C129 40.9(4) . . . . ?
Ag3 S1 C5 C45 115.3(5) . . . . ?
Ag3 S1 C5 C49 -60.3(5) . . . . ?
Ag3 S2 C16 C3 -62.9(6) . . . . ?
Ag3 S2 C16 C148 116.7(6) . . . . ?
Ag3 S3 C4 C37 -57.3(5) . . . . ?
Ag3 S3 C4 C119 118.7(5) . . . . ?
Ag3 P7 C60 C130 32.7(7) . . . . ?
Ag3 P7 C60 C159 -147.0(6) . . . . ?
Ag3 P7 C145 C131 50.1(6) . . . . ?
Ag3 P7 C145 C166 -130.3(7) . . . . ?
Ag3 P7 C176 C175 36.6(5) . . . . ?
Ag3 P7 C176 C177 -145.6(4) . . . . ?
Cl1 C45 C85 C116 177.4(6) . . . . ?
Cl2 C91 C162 C160 -176.3(7) . . . . ?
Cl3 C119 C150 C109 -179.0(7) . . . . ?
Cl4 C148 C169 C179 178.1(9) . . . . ?
S1 C5 C45 Cl1 5.9(7) . . . . ?
S1 C5 C45 C85 -175.6(5) . . . . ?
S1 C5 C49 C70 177.2(5) . . . . ?
S2 C16 C148 Cl4 1.4(9) . . . . ?
S2 C16 C148 C169 -178.9(7) . . . . ?
S3 C4 C37 C155 176.4(5) . . . . ?
S3 C4 C119 Cl3 2.0(8) . . . . ?
S3 C4 C119 C150 -176.5(6) . . . . ?
S4 C8 C48 C101 177.7(6) . . . . ?
S4 C8 C91 Cl2 -1.7(8) . . . . ?
S4 C8 C91 C162 -179.5(6) . . . . ?
S5 C73 C74 C75 -179.9(4) . . . . ?
S5 C73 C78 Cl5 0.0(4) . . . . ?
S5 C73 C78 C77 179.9(4) . . . . ?
S6 C64 C65 C66 174.6(4) . . . . ?
S6 C64 C69 Cl6 5.2(5) . . . . ?
S6 C64 C69 C68 -174.7(4) . . . . ?
P1 C1 C47 C97 -174.8(5) . . . . ?
P1 C1 C71 C153 176.6(6) . . . . ?
P1 C2 C51 C144 178.0(6) . . . . ?
P1 C2 C132 C118 -178.4(6) . . . . ?
P1 C10 C11 C12 -174.0(4) . . . . ?
P1 C10 C15 C14 173.6(4) . . . . ?
P2 C7 C36 C94 176.1(5) . . . . ?
P2 C7 C98 C163 -175.8(5) . . . . ?
P2 C35 C92 C117 176.9(5) . . . . ?
P2 C35 C95 C100 -175.0(6) . . . . ?
P2 C38 C50 C143 -172.5(6) . . . . ?
P2 C38 C102 C123 173.7(6) . . . . ?
P3 C23 C24 C25 176.9(3) . . . . ?
P3 C23 C28 C27 -176.7(4) . . . . ?
P3 C111 C112 C113 -179.4(3) . . . . ?
P3 C140 C141 C142 -179.5(4) . . . . ?
P4 C6 C90 C133 178.8(6) . . . . ?
P4 C6 C99 C63 -179.9(5) . . . . ?
P4 C52 C87 C168 -174.8(7) . . . . ?
P4 C52 C93 C136 175.0(6) . . . . ?
P4 C62 C89 C149 179.0(6) . . . . ?
P4 C62 C96 C121 -178.0(6) . . . . ?
P5 C29 C30 C31 177.7(3) . . . . ?
P5 C29 C34 C33 -177.6(3) . . . . ?
P5 C39 C40 C41 -176.8(4) . . . . ?
P5 C39 C44 C43 176.9(4) . . . . ?
P5 C59 C134 C171 178.4(7) . . . . ?
P5 C59 C152 C170 -179.9(7) . . . . ?
P6 C9 C46 C86 179.6(6) . . . . ?
P6 C9 C72 C120 -179.5(6) . . . . ?
P6 C17 C18 C19 176.3(3) . . . . ?
P6 C17 C22 C21 -176.0(4) . . . . ?
P6 C53 C54 C55 177.1(3) . . . . ?
P6 C53 C58 C57 -176.9(4) . . . . ?
P7 C60 C130 C165 177.5(8) . . . . ?
P7 C60 C159 C156 -178.4(7) . . . . ?
P7 C145 C166 C180 -175.6(9) . . . . ?
P7 C176 C177 C178 -177.7(6) . . . . ?
P8 C79 C80 C81 -177.4(5) . . . . ?
P8 C79 C84 C83 177.6(4) . . . . ?
P8 C103 C104 C105 -178.1(4) . . . . ?
P8 C103 C108 C107 178.2(4) . . . . ?
P8 C124 C125 C126 179.8(4) . . . . ?
P8 C124 C129 C128 -179.9(4) . . . . ?
F1 C109 C150 C119 180.0(7) . . . . ?
F1 C109 C155 C37 -180.0(7) . . . . ?
F2 C160 C162 C91 -179.7(8) . . . . ?
F4 C76 C77 C78 -178.9(7) . . . . ?
F6 C67 C68 C69 -179.5(8) . . . . ?
C1 P1 C2 C51 111.6(5) . . . . ?
C1 P1 C2 C132 -69.9(6) . . . . ?
C1 P1 C10 C11 -169.9(3) . . . . ?
C1 P1 C10 C15 16.3(4) . . . . ?
C1 C47 C97 C135 -3.1(11) . . . . ?
C1 C71 C153 C135 -0.4(13) . . . . ?
C2 P1 C1 C47 176.3(5) . . . . ?
C2 P1 C1 C71 -3.0(6) . . . . ?
C2 P1 C10 C11 82.3(3) . . . . ?
C2 P1 C10 C15 -91.5(3) . . . . ?
C2 C51 C144 C122 1.8(13) . . . . ?
C3 C16 C148 Cl4 -179.0(6) . . . . ?
C3 C16 C148 C169 0.6(12) . . . . ?
C3 C88 C179 F5 -177.8(10) . . . . ?
C3 C88 C179 C169 3.3(19) . . . . ?
C4 C37 C155 C109 0.4(11) . . . . ?
C4 C119 C150 C109 -0.5(12) . . . . ?
C5 C45 C85 C116 -1.1(11) . . . . ?
C5 C49 C70 C116 -2.0(11) . . . . ?
C6 P4 C52 C87 103.6(6) . . . . ?
C6 P4 C52 C93 -71.5(5) . . . . ?
C6 P4 C62 C89 143.5(5) . . . . ?
C6 P4 C62 C96 -37.3(6) . . . . ?
C6 C90 C133 C146 1.3(11) . . . . ?
C7 P2 C35 C92 -103.7(5) . . . . ?
C7 P2 C35 C95 74.6(5) . . . . ?
C7 P2 C38 C50 -170.2(5) . . . . ?
C7 P2 C38 C102 15.8(6) . . . . ?
C7 C36 C94 C154 1.1(11) . . . . ?
C7 C98 C163 C154 -1.3(11) . . . . ?
C8 C48 C101 C160 1.9(12) . . . . ?
C8 C91 C162 C160 1.5(12) . . . . ?
C9 P6 C17 C18 -74.1(3) . . . . ?
C9 P6 C17 C22 102.1(3) . . . . ?
C9 P6 C53 C54 147.4(3) . . . . ?
C9 P6 C53 C58 -35.6(4) . . . . ?
C9 C46 C86 C157 2.3(13) . . . . ?
C9 C72 C120 C157 -2.5(12) . . . . ?
C10 P1 C1 C47 71.0(5) . . . . ?
C10 P1 C1 C71 -108.2(6) . . . . ?
C10 P1 C2 C51 -142.3(5) . . . . ?
C10 P1 C2 C132 36.3(6) . . . . ?
C10 C11 C12 C13 0.0 . . . . ?
C11 C10 C15 C14 0.0 . . . . ?
C11 C12 C13 C14 0.0 . . . . ?
C12 C13 C14 C15 0.0 . . . . ?
C13 C14 C15 C10 0.0 . . . . ?
C15 C10 C11 C12 0.0 . . . . ?
C16 C3 C88 C179 -4.2(15) . . . . ?
C16 C148 C169 C179 -1.5(15) . . . . ?
C17 P6 C9 C46 149.6(5) . . . . ?
C17 P6 C9 C72 -28.0(6) . . . . ?
C17 P6 C53 C54 -105.7(3) . . . . ?
C17 P6 C53 C58 71.3(3) . . . . ?
C17 C18 C19 C20 0.0 . . . . ?
C18 C17 C22 C21 0.0 . . . . ?
C18 C19 C20 C21 0.0 . . . . ?
C19 C20 C21 C22 0.0 . . . . ?
C20 C21 C22 C17 0.0 . . . . ?
C22 C17 C18 C19 0.0 . . . . ?
C23 P3 C111 C110 70.5(3) . . . . ?
C23 P3 C111 C112 -110.1(3) . . . . ?
C23 P3 C140 C139 -27.4(4) . . . . ?
C23 P3 C140 C141 152.0(3) . . . . ?
C23 C24 C25 C26 0.0 . . . . ?
C24 C23 C28 C27 0.0 . . . . ?
C24 C25 C26 C27 0.0 . . . . ?
C25 C26 C27 C28 0.0 . . . . ?
C26 C27 C28 C23 0.0 . . . . ?
C28 C23 C24 C25 0.0 . . . . ?
C29 P5 C39 C40 -23.2(3) . . . . ?
C29 P5 C39 C44 160.0(3) . . . . ?
C29 P5 C59 C134 -107.5(6) . . . . ?
C29 P5 C59 C152 71.4(7) . . . . ?
C29 C30 C31 C32 0.0 . . . . ?
C30 C29 C34 C33 0.0 . . . . ?
C30 C31 C32 C33 0.0 . . . . ?
C31 C32 C33 C34 0.0 . . . . ?
C32 C33 C34 C29 0.0 . . . . ?
C34 C29 C30 C31 0.0 . . . . ?
C35 P2 C7 C36 -140.1(5) . . . . ?
C35 P2 C7 C98 36.2(6) . . . . ?
C35 P2 C38 C50 84.6(5) . . . . ?
C35 P2 C38 C102 -89.4(6) . . . . ?
C35 C92 C117 C61 -1.0(10) . . . . ?
C35 C95 C100 C61 -3.0(11) . . . . ?
C36 C7 C98 C163 0.4(10) . . . . ?
C36 C94 C154 C163 -2.0(11) . . . . ?
C37 C4 C119 Cl3 178.3(5) . . . . ?
C37 C4 C119 C150 -0.2(10) . . . . ?
C38 P2 C7 C36 112.9(5) . . . . ?
C38 P2 C7 C98 -70.8(6) . . . . ?
C38 P2 C35 C92 6.3(6) . . . . ?
C38 P2 C35 C95 -175.4(5) . . . . ?
C38 C50 C143 C161 -1.5(12) . . . . ?
C38 C102 C123 C161 -1.9(12) . . . . ?
C39 P5 C29 C30 -70.4(3) . . . . ?
C39 P5 C29 C34 107.2(3) . . . . ?
C39 P5 C59 C134 144.8(6) . . . . ?
C39 P5 C59 C152 -36.3(7) . . . . ?
C39 C40 C41 C42 0.0 . . . . ?
C40 C39 C44 C43 0.0 . . . . ?
C40 C41 C42 C43 0.0 . . . . ?
C41 C42 C43 C44 0.0 . . . . ?
C42 C43 C44 C39 0.0 . . . . ?
C44 C39 C40 C41 0.0 . . . . ?
C45 C5 C49 C70 1.4(9) . . . . ?
C45 C85 C116 F3 179.5(7) . . . . ?
C45 C85 C116 C70 0.4(12) . . . . ?
C46 C9 C72 C120 2.9(10) . . . . ?
C46 C86 C157 C120 -1.8(13) . . . . ?
C47 C1 C71 C153 -2.7(10) . . . . ?
C47 C97 C135 C153 0.0(12) . . . . ?
C48 C8 C91 Cl2 176.2(5) . . . . ?
C48 C8 C91 C162 -1.5(10) . . . . ?
C48 C101 C160 F2 178.0(8) . . . . ?
C48 C101 C160 C162 -1.9(14) . . . . ?
C49 C5 C45 Cl1 -178.3(4) . . . . ?
C49 C5 C45 C85 0.2(9) . . . . ?
C49 C70 C116 F3 -178.0(7) . . . . ?
C49 C70 C116 C85 1.1(12) . . . . ?
C50 C38 C102 C123 -0.1(10) . . . . ?
C50 C143 C161 C123 -0.4(13) . . . . ?
C51 C2 C132 C118 0.1(11) . . . . ?
C52 P4 C6 C90 156.4(5) . . . . ?
C52 P4 C6 C99 -23.1(5) . . . . ?
C52 P4 C62 C89 -109.6(5) . . . . ?
C52 P4 C62 C96 69.6(6) . . . . ?
C52 C87 C168 C158 0.1(13) . . . . ?
C52 C93 C136 C158 0.3(13) . . . . ?
C53 P6 C9 C46 -102.3(6) . . . . ?
C53 P6 C9 C72 80.2(6) . . . . ?
C53 P6 C17 C18 177.9(3) . . . . ?
C53 P6 C17 C22 -5.9(3) . . . . ?
C53 C54 C55 C56 0.0 . . . . ?
C54 C53 C58 C57 0.0 . . . . ?
C54 C55 C56 C57 0.0 . . . . ?
C55 C56 C57 C58 0.0 . . . . ?
C56 C57 C58 C53 0.0 . . . . ?
C58 C53 C54 C55 0.0 . . . . ?
C59 P5 C29 C30 -177.5(3) . . . . ?
C59 P5 C29 C34 0.1(4) . . . . ?
C59 P5 C39 C40 85.9(3) . . . . ?
C59 P5 C39 C44 -90.9(3) . . . . ?
C59 C134 C171 C164 0.8(14) . . . . ?
C59 C152 C170 C164 2.2(15) . . . . ?
C60 P7 C145 C131 -78.5(6) . . . . ?
C60 P7 C145 C166 101.0(8) . . . . ?
C60 P7 C176 C175 163.3(5) . . . . ?
C60 P7 C176 C177 -18.9(5) . . . . ?
C60 C130 C165 C147 1.5(15) . . . . ?
C62 P4 C6 C90 -95.1(5) . . . . ?
C62 P4 C6 C99 85.4(5) . . . . ?
C62 P4 C52 C87 -4.7(7) . . . . ?
C62 P4 C52 C93 -179.7(5) . . . . ?
C62 C89 C149 C151 -0.4(12) . . . . ?
C62 C96 C121 C151 -1.4(12) . . . . ?
C64 C65 C66 C67 0.0 . . . . ?
C65 C64 C69 Cl6 180.0(5) . . . . ?
C65 C64 C69 C68 0.0 . . . . ?
C65 C66 C67 F6 179.5(8) . . . . ?
C65 C66 C67 C68 0.0 . . . . ?
C66 C67 C68 C69 0.0 . . . . ?
C67 C68 C69 Cl6 -180.0(5) . . . . ?
C67 C68 C69 C64 0.0 . . . . ?
C69 C64 C65 C66 0.0 . . . . ?
C71 C1 C47 C97 4.5(10) . . . . ?
C72 C9 C46 C86 -2.8(11) . . . . ?
C72 C120 C157 C86 1.9(13) . . . . ?
C73 C74 C75 C76 0.0 . . . . ?
C74 C73 C78 Cl5 -179.9(4) . . . . ?
C74 C73 C78 C77 0.0 . . . . ?
C74 C75 C76 F4 178.9(7) . . . . ?
C74 C75 C76 C77 0.0 . . . . ?
C75 C76 C77 C78 0.0 . . . . ?
C76 C77 C78 Cl5 179.9(4) . . . . ?
C76 C77 C78 C73 0.0 . . . . ?
C78 C73 C74 C75 0.0 . . . . ?
C79 P8 C103 C104 67.4(4) . . . . ?
C79 P8 C103 C108 -110.8(3) . . . . ?
C79 P8 C124 C125 -11.5(4) . . . . ?
C79 P8 C124 C129 168.3(3) . . . . ?
C79 C80 C81 C82 0.0 . . . . ?
C80 C79 C84 C83 0.0 . . . . ?
C80 C81 C82 C83 0.0 . . . . ?
C81 C82 C83 C84 0.0 . . . . ?
C82 C83 C84 C79 0.0 . . . . ?
C84 C79 C80 C81 0.0 . . . . ?
C87 C52 C93 C136 -0.4(11) . . . . ?
C88 C3 C16 S2 -178.2(7) . . . . ?
C88 C3 C16 C148 2.3(12) . . . . ?
C89 C62 C96 C121 1.1(11) . . . . ?
C89 C149 C151 C121 0.2(13) . . . . ?
C90 C6 C99 C63 0.5(9) . . . . ?
C90 C133 C146 C63 0.1(12) . . . . ?
C91 C8 C48 C101 -0.3(10) . . . . ?
C92 C35 C95 C100 3.4(10) . . . . ?
C93 C52 C87 C168 0.2(11) . . . . ?
C93 C136 C158 C168 0.1(14) . . . . ?
C94 C154 C163 C98 2.1(12) . . . . ?
C95 C35 C92 C117 -1.3(9) . . . . ?
C96 C62 C89 C149 -0.2(10) . . . . ?
C96 C121 C151 C149 0.8(13) . . . . ?
C97 C135 C153 C71 1.8(14) . . . . ?
C98 C7 C36 C94 -0.3(9) . . . . ?
C99 C6 C90 C133 -1.6(10) . . . . ?
C99 C63 C146 C133 -1.2(11) . . . . ?
C100 C61 C117 C92 1.3(11) . . . . ?
C101 C160 C162 C91 0.2(14) . . . . ?
C102 C38 C50 C143 1.8(10) . . . . ?
C102 C123 C161 C143 2.2(13) . . . . ?
C103 P8 C79 C80 -3.4(4) . . . . ?
C103 P8 C79 C84 179.1(3) . . . . ?
C103 P8 C124 C125 95.6(4) . . . . ?
C103 P8 C124 C129 -84.5(4) . . . . ?
C103 C104 C105 C106 0.0 . . . . ?
C104 C103 C108 C107 0.0 . . . . ?
C104 C105 C106 C107 0.0 . . . . ?
C105 C106 C107 C108 0.0 . . . . ?
C106 C107 C108 C103 0.0 . . . . ?
C108 C103 C104 C105 0.0 . . . . ?
C110 C111 C112 C113 0.0 . . . . ?
C111 P3 C23 C24 -175.4(3) . . . . ?
C111 P3 C23 C28 1.4(3) . . . . ?
C111 P3 C140 C139 81.0(4) . . . . ?
C111 P3 C140 C141 -99.6(3) . . . . ?
C111 C110 C115 C114 0.0 . . . . ?
C111 C112 C113 C114 0.0 . . . . ?
C112 C113 C114 C115 0.0 . . . . ?
C113 C114 C115 C110 0.0 . . . . ?
C115 C110 C111 P3 179.3(4) . . . . ?
C115 C110 C111 C112 0.0 . . . . ?
C117 C61 C100 C95 0.6(12) . . . . ?
C118 C122 C144 C51 -2.5(15) . . . . ?
C119 C4 C37 C155 0.2(10) . . . . ?
C122 C118 C132 C2 -0.9(12) . . . . ?
C124 P8 C79 C80 105.2(4) . . . . ?
C124 P8 C79 C84 -72.3(4) . . . . ?
C124 P8 C103 C104 -40.0(4) . . . . ?
C124 P8 C103 C108 141.8(3) . . . . ?
C124 C125 C126 C127 0.0 . . . . ?
C125 C124 C129 C128 0.0 . . . . ?
C125 C126 C127 C128 0.0 . . . . ?
C126 C127 C128 C129 0.0 . . . . ?
C127 C128 C129 C124 0.0 . . . . ?
C129 C124 C125 C126 0.0 . . . . ?
C130 C60 C159 C156 1.8(12) . . . . ?
C131 C145 C166 C180 4.0(15) . . . . ?
C132 C2 C51 C144 -0.6(11) . . . . ?
C132 C118 C122 C144 2.1(14) . . . . ?
C134 C59 C152 C170 -1.0(13) . . . . ?
C136 C158 C168 C87 -0.2(14) . . . . ?
C137 C138 C139 C140 0.0 . . . . ?
C138 C137 C142 C141 0.0 . . . . ?
C138 C139 C140 P3 179.4(4) . . . . ?
C138 C139 C140 C141 0.0 . . . . ?
C139 C140 C141 C142 0.0 . . . . ?
C140 P3 C23 C24 -67.0(3) . . . . ?
C140 P3 C23 C28 109.8(3) . . . . ?
C140 P3 C111 C110 -35.8(3) . . . . ?
C140 P3 C111 C112 143.5(3) . . . . ?
C140 C141 C142 C137 0.0 . . . . ?
C142 C137 C138 C139 0.0 . . . . ?
C145 P7 C60 C130 161.8(6) . . . . ?
C145 P7 C60 C159 -17.9(7) . . . . ?
C145 P7 C176 C175 -91.2(5) . . . . ?
C145 P7 C176 C177 86.5(5) . . . . ?
C145 C131 C172 C167 1.3(13) . . . . ?
C145 C166 C180 C167 -3(2) . . . . ?
C146 C63 C99 C6 0.9(10) . . . . ?
C147 C156 C159 C60 0.4(14) . . . . ?
C148 C169 C179 F5 -179.4(10) . . . . ?
C148 C169 C179 C88 -0.5(18) . . . . ?
C150 C109 C155 C37 -1.2(12) . . . . ?
C152 C59 C134 C171 -0.5(12) . . . . ?
C155 C109 C150 C119 1.2(13) . . . . ?
C156 C147 C165 C130 0.8(16) . . . . ?
C159 C60 C130 C165 -2.8(13) . . . . ?
C165 C147 C156 C159 -1.7(15) . . . . ?
C170 C164 C171 C134 0.5(15) . . . . ?
C171 C164 C170 C152 -2.0(16) . . . . ?
C172 C131 C145 P7 176.6(6) . . . . ?
C172 C131 C145 C166 -3.0(12) . . . . ?
C172 C167 C180 C166 2(2) . . . . ?
C173 C174 C175 C176 0.0 . . . . ?
C174 C173 C178 C177 0.0 . . . . ?
C174 C175 C176 P7 177.8(5) . . . . ?
C174 C175 C176 C177 0.0 . . . . ?
C175 C176 C177 C178 0.0 . . . . ?
C176 P7 C60 C130 -90.8(6) . . . . ?
C176 P7 C60 C159 89.5(7) . . . . ?
C176 P7 C145 C131 174.4(5) . . . . ?
C176 P7 C145 C166 -6.0(8) . . . . ?
C176 C177 C178 C173 0.0 . . . . ?
C178 C173 C174 C175 0.0 . . . . ?
C180 C167 C172 C131 -0.7(18) . . . . ?

loop_
_platon_squeeze_void_nr
_platon_squeeze_void_average_x
_platon_squeeze_void_average_y
_platon_squeeze_void_average_z
_platon_squeeze_void_volume
_platon_squeeze_void_count_electrons
_platon_squeeze_void_content
1 0.000 -0.043 0.250 2247 581 ' '
2 0.000 0.025 0.750 2247 581 ' '
3 0.500 0.043 0.250 2247 581 ' '
4 0.500 -0.049 0.750 2247 581 ' '
